data_7705217
loop_
_publ_author_name
'Shida, Naoki'
'Owaki, Satoshi'
'Eguchi, Hiroshi'
'Nishikawa, Takanobu'
'Tomita, Ikuyoshi'
'Inagi, Shinsuke'

_publ_section_title
;
 Bis(pentafluorophenyl)-o-carborane and its arylthio derivatives:
 synthesis, electrochemistry and optical properties.
;
_journal_issue 37
_journal_name_full 'Dalton transactions (Cambridge, England : 2003)'
_journal_page_first 12985
_journal_page_last 12989
_journal_paper_doi 10.1039/d0dt02205e
_journal_volume 49
_journal_year 2020
_chemical_formula_sum 'C26 H20 B10 F8 S2'
_chemical_formula_weight 656.64
_space_group_crystal_system orthorhombic
_space_group_IT_number 33
_space_group_name_Hall 'P 2c -2n'
_space_group_name_H-M_alt 'P n a 21'
_atom_sites_solution_hydrogens geom
_audit_creation_method SHELXL-2018/1
_audit_update_record
;
2020-06-19 deposited with the CCDC.	2020-08-19 downloaded from the CCDC.
;
_cell_angle_alpha 90
_cell_angle_beta 90
_cell_angle_gamma 90
_cell_formula_units_Z 8
_cell_length_a 28.3905(12)
_cell_length_b 7.0545(4)
_cell_length_c 28.8336(15)
_cell_measurement_reflns_used 36979
_cell_measurement_temperature 93(2)
_cell_measurement_theta_max 27.61
_cell_measurement_theta_min 3.02
_cell_volume 5774.8(5)
_computing_cell_refinement 'RAPID AUTO'
_computing_data_collection 'RAPID AUTO'
_computing_data_reduction 'RAPID AUTO'
_computing_publication_material 'Yadokari-XG (Wakita, Nemoto et al., 2009)'
_computing_structure_refinement 'SHELXL-2018/1 (Sheldrick, 2018)'
_computing_structure_solution 'SHELXT 2014/5 (Sheldrick, 2014)'
_diffrn_ambient_temperature 93(2)
_diffrn_measured_fraction_theta_full 0.993
_diffrn_measured_fraction_theta_max 0.993
_diffrn_measurement_device_type 'rigaku raxis rapid'
_diffrn_measurement_method 'oscillation method'
_diffrn_radiation_type MoK\a
_diffrn_radiation_wavelength 0.71075
_diffrn_reflns_av_R_equivalents 0.0695
_diffrn_reflns_av_unetI/netI 0.0652
_diffrn_reflns_Laue_measured_fraction_full 0.993
_diffrn_reflns_Laue_measured_fraction_max 0.993
_diffrn_reflns_limit_h_max 36
_diffrn_reflns_limit_h_min -36
_diffrn_reflns_limit_k_max 8
_diffrn_reflns_limit_k_min -9
_diffrn_reflns_limit_l_max 37
_diffrn_reflns_limit_l_min -37
_diffrn_reflns_number 51450
_diffrn_reflns_point_group_measured_fraction_full 0.993
_diffrn_reflns_point_group_measured_fraction_max 0.991
_diffrn_reflns_theta_full 25.242
_diffrn_reflns_theta_max 27.486
_diffrn_reflns_theta_min 3.058
_diffrn_source 'fine-focus sealed tube'
_exptl_absorpt_coefficient_mu 0.257
_exptl_absorpt_correction_T_max 1.0000
_exptl_absorpt_correction_T_min 0.4179
_exptl_absorpt_correction_type multi-scan
_exptl_absorpt_process_details 'ABSCOR (Rigaku, 1995)'
_exptl_crystal_colour colorless
_exptl_crystal_density_diffrn 1.511
_exptl_crystal_description needle
_exptl_crystal_F_000 2640
_exptl_crystal_size_max 0.150
_exptl_crystal_size_mid 0.100
_exptl_crystal_size_min 0.100
_refine_diff_density_max 1.881
_refine_diff_density_min -1.290
_refine_diff_density_rms 0.178
_refine_ls_abs_structure_details
;
 Flack x determined using 3875 quotients [(I+)-(I-)]/[(I+)+(I-)]
 (Parsons, Flack and Wagner, Acta Cryst. B69 (2013) 249-259).
;
_refine_ls_abs_structure_Flack 0.34(4)
_refine_ls_extinction_method none
_refine_ls_goodness_of_fit_ref 1.459
_refine_ls_hydrogen_treatment constr
_refine_ls_matrix_type full
_refine_ls_number_parameters 829
_refine_ls_number_reflns 13117
_refine_ls_number_restraints 1
_refine_ls_restrained_S_all 1.459
_refine_ls_R_factor_all 0.1312
_refine_ls_R_factor_gt 0.1171
_refine_ls_shift/su_max 0.000
_refine_ls_shift/su_mean 0.000
_refine_ls_structure_factor_coef Fsqd
_refine_ls_weighting_details 'w=1/[\s^2^(Fo^2^)+(0.2000P)^2^] where P=(Fo^2^+2Fc^2^)/3'
_refine_ls_weighting_scheme calc
_refine_ls_wR_factor_gt 0.3492
_refine_ls_wR_factor_ref 0.3603
_reflns_Friedel_coverage 0.958
_reflns_Friedel_fraction_full 0.993
_reflns_Friedel_fraction_max 0.989
_reflns_number_gt 10537
_reflns_number_total 13117
_reflns_threshold_expression 'I > 2\s(I)'
_cod_data_source_file d0dt02205e3.cif
_cod_data_source_block 3a
_cod_depositor_comments 'Adding full bibliography for 7705216--7705217.cif.'
_cod_database_code 7705217
_shelx_shelxl_version_number 2018/1
_shelx_space_group_comment
;
The symmetry employed for this shelxl refinement is uniquely defined
by the following loop, which should always be used as a source of
symmetry information in preference to the above space-group names.
They are only intended as comments.
;
_shelx_estimated_absorpt_t_min 0.962
_shelx_estimated_absorpt_t_max 0.975

loop_
_space_group_symop_operation_xyz
'x, y, z'
'-x, -y, z+1/2'
'-x+1/2, y+1/2, z+1/2'
'x+1/2, -y+1/2, z'

loop_
_atom_site_label
_atom_site_type_symbol
_atom_site_fract_x
_atom_site_fract_y
_atom_site_fract_z
_atom_site_U_iso_or_equiv
_atom_site_adp_type
_atom_site_occupancy
_atom_site_site_symmetry_order
_atom_site_calc_flag
_atom_site_refinement_flags_posn
_atom_site_refinement_flags_adp
_atom_site_refinement_flags_occupancy
_atom_site_disorder_assembly
_atom_site_disorder_group
S001 S 0.36826(13) -0.2142(6) 0.41691(11) 0.0488(9) Uani 1 1 d . . . . .
S002 S 0.62077(11) 0.1491(5) 0.44630(10) 0.0398(7) Uani 1 1 d . . . . .
S003 S 0.62719(11) 0.8239(5) 0.55575(10) 0.0414(7) Uani 1 1 d . . . . .
S004 S 0.88249(11) 1.2039(6) 0.59127(12) 0.0469(8) Uani 1 1 d . . . . .
F005 F 0.3833(3) -0.3563(10) 0.3210(2) 0.0394(16) Uani 1 1 d . . . . .
F006 F 0.5708(2) -0.1019(9) 0.2905(2) 0.0336(14) Uani 1 1 d . . . . .
F007 F 0.4216(2) -0.1973(10) 0.2505(2) 0.0320(14) Uani 1 1 d . . . . .
F008 F 0.6747(2) 0.4735(10) 0.5940(2) 0.0349(14) Uani 1 1 d . . . . .
F009 F 0.4533(3) 0.3500(9) 0.3448(2) 0.0353(15) Uani 1 1 d . . . . .
F00A F 0.5363(2) 0.5416(9) 0.3250(2) 0.0350(14) Uani 1 1 d . . . . .
F00B F 0.4141(3) 0.1803(12) 0.4135(2) 0.0437(18) Uani 1 1 d . . . . .
F00C F 0.7149(2) 0.4239(9) 0.6736(2) 0.0327(14) Uani 1 1 d . . . . .
F00D F 0.8319(2) 1.1452(9) 0.7567(2) 0.0345(14) Uani 1 1 d . . . . .
F00E F 0.7963(2) 0.6289(10) 0.6560(2) 0.0340(14) Uani 1 1 d . . . . .
F00F F 0.6395(3) 1.1071(10) 0.6321(3) 0.0416(16) Uani 1 1 d . . . . .
F00G F 0.6090(3) -0.1390(10) 0.3713(2) 0.0379(15) Uani 1 1 d . . . . .
C00H C 0.3993(3) -0.1799(16) 0.3271(3) 0.027(2) Uani 1 1 d . . . . .
F00I F 0.6779(2) 1.0650(10) 0.7131(2) 0.0365(14) Uani 1 1 d . . . . .
F00J F 0.5743(3) 0.4997(11) 0.4055(2) 0.0417(16) Uani 1 1 d . . . . .
F00K F 0.8331(3) 0.8144(12) 0.5886(2) 0.0428(17) Uani 1 1 d . . . . .
C30 C 0.6714(4) 0.7640(15) 0.5159(3) 0.027(2) Uani 1 1 d . . . . .
F00M F 0.8713(2) 1.3154(11) 0.6882(3) 0.0375(16) Uani 1 1 d . . . . .
C00N C 0.5221(4) 0.2416(12) 0.2575(3) 0.0215(19) Uani 1 1 d . . . . .
C00O C 0.8373(5) 1.216(2) 0.5484(5) 0.042(3) Uani 1 1 d . . . . .
C00P C 0.7866(3) 0.7728(13) 0.7518(3) 0.0192(17) Uani 1 1 d . . . . .
C00Q C 0.5469(4) 0.2217(15) 0.3034(3) 0.024(2) Uani 1 1 d . . . . .
C00R C 0.4404(3) 0.0938(15) 0.2915(3) 0.025(2) Uani 1 1 d . . . . .
C00S C 0.6980(4) 0.6010(15) 0.6643(4) 0.028(2) Uani 1 1 d . . . . .
C00T C 0.8314(4) 1.0550(18) 0.7149(4) 0.034(2) Uani 1 1 d . . . . .
C00U C 0.4584(6) -0.277(2) 0.4495(4) 0.045(3) Uani 1 1 d . . . . .
H1 H 0.467268 -0.310693 0.418846 0.054 Uiso 1 1 calc R U . . .
C00V C 0.6772(5) 0.6218(17) 0.6223(4) 0.036(3) Uani 1 1 d . . . . .
C00W C 0.4367(4) 0.1725(16) 0.3357(4) 0.030(2) Uani 1 1 d . . . . .
C00X C 0.4156(4) 0.0850(17) 0.3732(4) 0.031(2) Uani 1 1 d . . . . .
C00Y C 0.6802(4) 0.9134(17) 0.6842(4) 0.030(2) Uani 1 1 d . . . . .
C00Z C 0.5910(5) 0.1765(16) 0.3925(4) 0.033(2) Uani 1 1 d . . . . .
C010 C 0.5677(4) 0.0504(14) 0.3185(3) 0.0253(19) Uani 1 1 d . . . . .
C011 C 0.5732(4) 0.3493(15) 0.3791(4) 0.028(2) Uani 1 1 d . . . . .
C012 C 0.5920(5) 0.291(2) 0.5294(5) 0.044(3) Uani 1 1 d . . . . .
H2 H 0.624688 0.312074 0.534132 0.053 Uiso 1 1 calc R U . . .
C013 C 0.7534(6) 0.777(2) 0.4874(4) 0.044(3) Uani 1 1 d . . . . .
H3 H 0.785973 0.798570 0.492817 0.053 Uiso 1 1 calc R U . . .
C014 C 0.8532(4) 1.0775(17) 0.6352(4) 0.032(2) Uani 1 1 d . . . . .
C015 C 0.3959(4) -0.096(2) 0.3700(4) 0.039(3) Uani 1 1 d . . . . .
C016 C 0.5896(4) 0.0281(16) 0.3605(4) 0.029(2) Uani 1 1 d . . . . .
C017 C 0.6589(4) 0.9403(16) 0.6402(4) 0.029(2) Uani 1 1 d . . . . .
C018 C 0.4210(4) -0.0903(16) 0.2888(4) 0.029(2) Uani 1 1 d . . . . .
C019 C 0.5134(6) 0.304(2) 0.5584(5) 0.055(4) Uani 1 1 d . . . . .
H4 H 0.491975 0.331564 0.582817 0.066 Uiso 1 1 calc R U . . .
C01A C 0.7705(6) 1.258(2) 0.4762(5) 0.049(4) Uani 1 1 d . . . . .
H5 H 0.746887 1.273320 0.453094 0.059 Uiso 1 1 calc R U . . .
C01B C 0.6571(5) 0.680(2) 0.4741(4) 0.041(3) Uani 1 1 d . . . . .
H6 H 0.625119 0.643443 0.470087 0.049 Uiso 1 1 calc R U . . .
C01C C 0.8132(4) 0.8046(18) 0.6657(4) 0.034(2) Uani 1 1 d . . . . .
C01D C 0.4003(5) -0.158(2) 0.5044(5) 0.045(3) Uani 1 1 d . . . . .
H7 H 0.369940 -0.107245 0.510504 0.054 Uiso 1 1 calc R U . . .
C01E C 0.5600(5) 0.325(2) 0.5637(4) 0.046(3) Uani 1 1 d . . . . .
H8 H 0.571402 0.365818 0.593018 0.055 Uiso 1 1 calc R U . . .
C01F C 0.7370(5) 0.710(2) 0.4457(5) 0.043(3) Uani 1 1 d . . . . .
H9 H 0.758346 0.704279 0.420301 0.052 Uiso 1 1 calc R U . . .
B01G B 0.4702(5) 0.2875(19) 0.1569(4) 0.029(2) Uani 1 1 d . . . . .
H21 H 0.453152 0.302718 0.122038 0.034 Uiso 1 1 calc R U . . .
C01H C 0.6556(4) 0.7920(18) 0.6095(4) 0.032(2) Uani 1 1 d . . . . .
C01I C 0.7629(6) 1.292(2) 0.5212(5) 0.048(3) Uani 1 1 d . . . . .
H10 H 0.731675 1.325288 0.529913 0.057 Uiso 1 1 calc R U . . .
C01J C 0.8333(4) 0.894(2) 0.6301(4) 0.036(3) Uani 1 1 d . . . . .
B01K B 0.6961(5) 0.7571(16) 0.7942(4) 0.025(2) Uani 1 1 d . . . . .
H22 H 0.658135 0.800135 0.795839 0.030 Uiso 1 1 calc R U . . .
C01L C 0.4656(3) 0.1739(14) 0.2509(3) 0.0227(19) Uani 1 1 d . . . . .
C01M C 0.7941(5) 1.282(2) 0.5546(5) 0.045(3) Uani 1 1 d . . . . .
H11 H 0.785422 1.325420 0.584595 0.055 Uiso 1 1 calc R U . . .
C01N C 0.7188(5) 0.813(2) 0.5221(5) 0.043(3) Uani 1 1 d . . . . .
H12 H 0.728085 0.872654 0.550226 0.052 Uiso 1 1 calc R U . . .
C01O C 0.8204(5) 1.194(2) 0.4653(5) 0.048(3) Uani 1 1 d . . . . .
H13 H 0.829887 1.171574 0.434169 0.058 Uiso 1 1 calc R U . . .
B01P B 0.4383(4) 0.3328(18) 0.2112(4) 0.031(2) Uani 1 1 d . . . . .
H23 H 0.400495 0.378000 0.213129 0.037 Uiso 1 1 calc R U . . .
C01Q C 0.5512(4) 0.3719(16) 0.3356(4) 0.032(2) Uani 1 1 d . . . . .
B01R B 0.4807(4) 0.4147(17) 0.2514(4) 0.027(2) Uani 1 1 d . . . . .
H24 H 0.470380 0.513009 0.280166 0.032 Uiso 1 1 calc R U . . .
C01S C 0.7036(3) 0.7480(14) 0.6962(4) 0.025(2) Uani 1 1 d . . . . .
B01T B 0.7640(5) 0.462(2) 0.8063(4) 0.032(3) Uani 1 1 d . . . . .
H25 H 0.771084 0.311064 0.815797 0.039 Uiso 1 1 calc R U . . .
C01U C 0.8521(6) 1.1673(19) 0.5016(5) 0.045(3) Uani 1 1 d . . . . .
H14 H 0.882703 1.118288 0.495869 0.053 Uiso 1 1 calc R U . . .
C01V C 0.4119(4) -0.2155(19) 0.4602(4) 0.035(3) Uani 1 1 d . . . . .
B01W B 0.4559(4) 0.0963(18) 0.1939(4) 0.026(2) Uani 1 1 d . . . . .
H26 H 0.428902 -0.012598 0.184241 0.032 Uiso 1 1 calc R U . . .
C01X C 0.5276(5) 0.197(2) 0.4790(5) 0.042(3) Uani 1 1 d . . . . .
H15 H 0.516325 0.149808 0.450189 0.051 Uiso 1 1 calc R U . . .
B01Y B 0.5113(4) 0.1133(19) 0.1668(4) 0.028(2) Uani 1 1 d . . . . .
H27 H 0.521642 0.012420 0.138548 0.033 Uiso 1 1 calc R U . . .
B01Z B 0.5077(4) 0.0412(17) 0.2252(4) 0.026(2) Uani 1 1 d . . . . .
H28 H 0.515362 -0.107345 0.236659 0.031 Uiso 1 1 calc R U . . .
C020 C 0.4319(7) -0.173(2) 0.5390(5) 0.057(4) Uani 1 1 d . . . . .
H16 H 0.423508 -0.135174 0.569471 0.068 Uiso 1 1 calc R U . . .
B021 B 0.7196(5) 0.599(2) 0.8339(4) 0.034(3) Uani 1 1 d . . . . .
H29 H 0.697627 0.537860 0.862448 0.041 Uiso 1 1 calc R U . . .
B022 B 0.7126(4) 0.5286(19) 0.7750(4) 0.030(2) Uani 1 1 d . . . . .
H30 H 0.685977 0.421543 0.763296 0.036 Uiso 1 1 calc R U . . .
C023 C 0.4973(5) 0.2390(18) 0.5139(5) 0.042(3) Uani 1 1 d . . . . .
H17 H 0.464428 0.224922 0.508815 0.050 Uiso 1 1 calc R U . . .
B024 B 0.7420(5) 0.914(2) 0.7771(4) 0.035(3) Uani 1 1 d . . . . .
H31 H 0.735265 1.064243 0.766132 0.042 Uiso 1 1 calc R U . . .
C025 C 0.6895(5) 0.649(2) 0.4384(5) 0.048(3) Uani 1 1 d . . . . .
H18 H 0.680390 0.588667 0.410300 0.058 Uiso 1 1 calc R U . . .
B026 B 0.4837(4) 0.4908(16) 0.1921(4) 0.029(2) Uani 1 1 d . . . . .
H32 H 0.475164 0.639244 0.181117 0.035 Uiso 1 1 calc R U . . .
C027 C 0.5746(5) 0.2228(18) 0.4862(4) 0.035(3) Uani 1 1 d . . . . .
B028 B 0.7362(5) 0.8423(19) 0.8345(4) 0.031(3) Uani 1 1 d . . . . .
H33 H 0.724872 0.944222 0.862093 0.037 Uiso 1 1 calc R U . . .
C029 C 0.4907(8) -0.285(2) 0.4865(5) 0.060(4) Uani 1 1 d . . . . .
H19 H 0.522652 -0.319292 0.481540 0.072 Uiso 1 1 calc R U . . .
C02A C 0.8103(4) 0.8737(16) 0.7109(4) 0.029(2) Uani 1 1 d . . . . .
B02B B 0.5367(5) 0.4311(19) 0.2226(4) 0.031(2) Uani 1 1 d . . . . .
H34 H 0.563685 0.540988 0.231678 0.037 Uiso 1 1 calc R U . . .
B02C B 0.5289(5) 0.3512(18) 0.1653(4) 0.032(3) Uani 1 1 d . . . . .
H35 H 0.550896 0.410165 0.136385 0.038 Uiso 1 1 calc R U . . .
B02D B 0.7946(4) 0.8503(18) 0.8089(4) 0.030(2) Uani 1 1 d . . . . .
H36 H 0.821671 0.956587 0.819840 0.036 Uiso 1 1 calc R U . . .
C02E C 0.7263(4) 0.7252(15) 0.7436(4) 0.024(2) Uani 1 1 d . . . . .
B02F B 0.7685(4) 0.5414(17) 0.7480(4) 0.029(2) Uani 1 1 d . . . . .
H37 H 0.778620 0.446022 0.718637 0.034 Uiso 1 1 calc R U . . .
B02G B 0.8095(4) 0.6242(19) 0.7914(5) 0.031(2) Uani 1 1 d . . . . .
H38 H 0.847490 0.581198 0.790896 0.037 Uiso 1 1 calc R U . . .
B02H B 0.5528(4) 0.1941(18) 0.2074(5) 0.031(3) Uani 1 1 d . . . . .
H39 H 0.590385 0.145746 0.206951 0.037 Uiso 1 1 calc R U . . .
B02I B 0.7801(5) 0.6533(19) 0.8438(4) 0.032(3) Uani 1 1 d . . . . .
H40 H 0.797641 0.628098 0.878016 0.039 Uiso 1 1 calc R U . . .
C02J C 0.8537(5) 1.1504(18) 0.6800(5) 0.039(3) Uani 1 1 d . . . . .
C02K C 0.4740(7) -0.2404(19) 0.5310(5) 0.047(3) Uani 1 1 d . . . . .
H20 H 0.494448 -0.260039 0.556656 0.056 Uiso 1 1 calc R U . . .

loop_
_atom_site_aniso_label
_atom_site_aniso_U_11
_atom_site_aniso_U_22
_atom_site_aniso_U_33
_atom_site_aniso_U_23
_atom_site_aniso_U_13
_atom_site_aniso_U_12
S001 0.0449(18) 0.078(2) 0.0234(13) 0.0026(15) 0.0050(13) -0.0280(17)
S002 0.0449(16) 0.0470(18) 0.0275(13) -0.0040(12) -0.0075(12) 0.0089(13)
S003 0.0387(15) 0.056(2) 0.0290(14) 0.0007(13) -0.0073(12) 0.0057(13)
S004 0.0333(15) 0.070(2) 0.0373(17) 0.0215(16) 0.0001(13) -0.0114(14)
F005 0.049(4) 0.035(4) 0.035(4) 0.009(3) 0.006(3) -0.005(3)
F006 0.042(3) 0.028(3) 0.031(3) -0.002(3) -0.006(3) 0.001(3)
F007 0.033(3) 0.040(4) 0.023(3) 0.002(3) 0.004(2) -0.006(3)
F008 0.045(4) 0.030(3) 0.029(3) -0.002(3) -0.010(3) 0.003(3)
F009 0.050(4) 0.027(3) 0.029(3) -0.002(2) 0.007(3) -0.006(3)
F00A 0.051(4) 0.023(3) 0.030(3) 0.001(2) -0.012(3) 0.003(3)
F00B 0.048(4) 0.059(5) 0.024(3) -0.007(3) 0.010(3) -0.006(4)
F00C 0.043(3) 0.026(3) 0.030(3) -0.005(3) -0.008(3) 0.002(3)
F00D 0.046(4) 0.027(3) 0.031(3) -0.001(3) 0.003(3) -0.005(3)
F00E 0.040(4) 0.037(4) 0.025(3) -0.007(3) 0.003(3) -0.002(3)
F00F 0.043(4) 0.033(4) 0.049(4) 0.005(3) -0.006(3) 0.007(3)
F00G 0.049(4) 0.029(3) 0.036(3) 0.003(3) -0.008(3) 0.006(3)
C00H 0.019(4) 0.040(6) 0.021(5) 0.005(4) -0.005(4) -0.017(4)
F00I 0.044(4) 0.031(3) 0.035(3) -0.006(3) -0.004(3) 0.008(3)
F00J 0.060(4) 0.032(4) 0.033(3) -0.008(3) -0.013(3) -0.002(3)
F00K 0.059(5) 0.049(4) 0.020(3) 0.008(3) 0.003(3) -0.007(3)
C30 0.041(6) 0.030(5) 0.010(4) -0.001(3) -0.001(4) 0.002(4)
F00M 0.037(3) 0.034(4) 0.042(4) 0.004(3) -0.003(3) -0.010(3)
C00N 0.033(5) 0.012(4) 0.019(4) 0.002(3) 0.002(4) -0.002(3)
C00O 0.041(7) 0.041(7) 0.044(7) 0.011(6) 0.004(6) -0.008(5)
C00P 0.022(4) 0.023(4) 0.013(4) -0.003(3) -0.002(3) -0.002(3)
C00Q 0.032(5) 0.029(5) 0.010(4) 0.004(3) 0.001(4) -0.003(4)
C00R 0.021(4) 0.030(5) 0.025(5) 0.004(4) -0.001(4) -0.002(4)
C00S 0.031(5) 0.023(5) 0.030(5) -0.002(4) -0.006(4) 0.000(4)
C00T 0.028(5) 0.041(6) 0.032(5) -0.008(5) -0.004(4) -0.001(4)
C00U 0.066(9) 0.045(7) 0.024(5) -0.002(5) 0.005(6) 0.012(6)
C00V 0.057(7) 0.029(6) 0.023(5) -0.001(4) -0.009(5) 0.003(5)
C00W 0.036(6) 0.027(5) 0.027(5) -0.004(4) 0.002(4) -0.012(4)
C00X 0.033(5) 0.037(6) 0.025(5) 0.000(4) 0.000(4) -0.011(4)
C00Y 0.028(5) 0.034(6) 0.029(5) -0.006(4) -0.002(4) 0.002(4)
C00Z 0.050(7) 0.025(5) 0.026(5) 0.003(4) 0.000(5) 0.001(5)
C010 0.032(5) 0.020(5) 0.024(5) -0.002(4) 0.003(4) 0.001(4)
C011 0.035(5) 0.026(5) 0.024(5) -0.007(4) 0.006(4) 0.003(4)
C012 0.043(7) 0.050(8) 0.040(7) -0.015(6) -0.016(6) 0.004(6)
C013 0.057(8) 0.046(8) 0.027(6) -0.006(5) 0.008(6) -0.015(6)
C014 0.037(5) 0.033(6) 0.026(5) 0.008(4) -0.003(4) 0.000(4)
C015 0.034(6) 0.047(7) 0.036(6) 0.006(5) 0.000(5) -0.002(5)
C016 0.033(5) 0.031(5) 0.024(5) 0.001(4) -0.005(4) 0.001(4)
C017 0.025(5) 0.034(6) 0.029(5) 0.002(4) 0.001(4) -0.003(4)
C018 0.030(5) 0.031(6) 0.026(5) 0.003(4) 0.009(4) -0.002(4)
C019 0.066(10) 0.058(9) 0.042(8) -0.011(7) 0.012(7) 0.016(7)
C01A 0.069(10) 0.052(8) 0.028(6) 0.004(5) -0.027(7) 0.004(7)
C01B 0.055(8) 0.043(7) 0.023(5) 0.001(5) -0.010(5) -0.012(6)
C01C 0.032(6) 0.037(6) 0.034(6) -0.008(5) 0.008(5) -0.012(5)
C01D 0.056(8) 0.041(7) 0.039(7) 0.013(5) 0.013(6) -0.003(6)
C01E 0.061(8) 0.045(8) 0.031(6) -0.011(5) -0.015(6) 0.021(6)
C01F 0.043(7) 0.055(8) 0.032(6) 0.006(6) 0.001(5) -0.009(6)
B01G 0.034(6) 0.036(6) 0.016(5) 0.001(4) -0.005(4) -0.002(5)
C01H 0.028(5) 0.035(6) 0.032(6) -0.001(5) -0.003(4) 0.001(4)
C01I 0.061(9) 0.049(8) 0.033(6) -0.011(6) -0.002(6) -0.001(6)
C01J 0.028(5) 0.055(8) 0.024(5) 0.000(5) 0.002(4) -0.003(5)
B01K 0.034(6) 0.023(6) 0.018(5) -0.005(4) 0.015(4) -0.005(4)
C01L 0.028(5) 0.020(5) 0.020(4) -0.002(3) 0.005(4) 0.002(3)
C01M 0.052(8) 0.051(8) 0.034(6) 0.004(6) -0.004(6) -0.002(6)
C01N 0.047(7) 0.049(7) 0.033(6) -0.008(5) -0.005(5) -0.007(6)
C01O 0.052(8) 0.059(9) 0.035(6) -0.020(6) 0.009(6) -0.010(6)
B01P 0.031(6) 0.031(6) 0.030(6) 0.005(5) -0.002(5) 0.003(5)
C01Q 0.041(6) 0.029(6) 0.028(5) -0.010(4) -0.005(4) 0.007(4)
B01R 0.032(6) 0.029(6) 0.019(5) 0.000(4) -0.004(4) 0.002(4)
C01S 0.016(4) 0.028(5) 0.031(5) -0.002(4) -0.001(4) -0.001(3)
B01T 0.039(6) 0.038(7) 0.020(5) -0.001(5) 0.002(5) -0.013(5)
C01U 0.058(8) 0.035(7) 0.041(7) 0.007(5) 0.000(6) -0.009(6)
C01V 0.040(6) 0.050(7) 0.015(5) 0.003(4) -0.012(4) -0.011(5)
B01W 0.026(5) 0.032(6) 0.021(5) 0.003(4) 0.000(4) 0.000(4)
C01X 0.038(7) 0.049(8) 0.040(6) -0.003(6) 0.004(5) -0.010(5)
B01Y 0.034(6) 0.038(6) 0.011(4) -0.004(4) -0.001(4) -0.005(5)
B01Z 0.034(6) 0.029(6) 0.015(5) -0.009(4) -0.004(4) 0.005(5)
C020 0.099(13) 0.035(7) 0.038(7) 0.002(5) -0.007(8) -0.005(8)
B021 0.036(6) 0.044(7) 0.021(5) -0.007(5) -0.003(5) 0.006(5)
B022 0.023(5) 0.039(7) 0.027(5) -0.004(5) 0.001(4) -0.006(5)
C023 0.031(6) 0.040(7) 0.055(8) 0.008(6) 0.011(6) -0.003(5)
B024 0.041(7) 0.042(7) 0.021(5) -0.001(5) 0.004(5) -0.005(5)
C025 0.056(8) 0.057(9) 0.031(6) -0.004(6) -0.002(6) -0.001(6)
B026 0.040(6) 0.016(5) 0.031(6) 0.000(4) 0.000(5) 0.000(4)
C027 0.035(6) 0.036(6) 0.035(6) -0.002(5) -0.005(5) -0.006(5)
B028 0.040(6) 0.036(7) 0.015(5) -0.009(4) 0.004(4) -0.004(5)
C029 0.087(13) 0.049(9) 0.044(8) 0.000(7) -0.011(8) 0.026(8)
C02A 0.024(5) 0.035(6) 0.028(5) 0.005(4) 0.002(4) 0.005(4)
B02B 0.043(7) 0.031(6) 0.019(5) 0.006(4) 0.000(5) 0.002(5)
B02C 0.044(7) 0.030(6) 0.020(5) 0.000(4) 0.003(5) 0.001(5)
B02D 0.027(6) 0.033(6) 0.030(6) -0.004(5) -0.007(5) 0.003(4)
C02E 0.021(5) 0.027(5) 0.024(5) -0.003(4) -0.003(4) -0.003(4)
B02F 0.032(6) 0.023(6) 0.032(6) 0.002(4) 0.002(5) 0.001(4)
B02G 0.026(5) 0.034(6) 0.033(6) 0.003(5) -0.004(5) -0.002(5)
B02H 0.029(6) 0.029(6) 0.035(7) -0.001(5) 0.001(5) -0.002(5)
B02I 0.039(6) 0.036(7) 0.023(5) 0.005(5) -0.001(5) 0.007(5)
C02J 0.046(6) 0.032(6) 0.038(6) 0.010(5) 0.003(5) 0.020(5)
C02K 0.076(11) 0.038(7) 0.026(6) 0.006(5) 0.003(6) 0.010(6)

loop_
_atom_type_symbol
_atom_type_description
_atom_type_scat_dispersion_real
_atom_type_scat_dispersion_imag
_atom_type_scat_source
C C 0.0033 0.0016 'International Tables Vol C Tables 4.2.6.8 and 6.1.1.4'
H H 0.0000 0.0000 'International Tables Vol C Tables 4.2.6.8 and 6.1.1.4'
B B 0.0013 0.0007 'International Tables Vol C Tables 4.2.6.8 and 6.1.1.4'
F F 0.0171 0.0103 'International Tables Vol C Tables 4.2.6.8 and 6.1.1.4'
S S 0.1246 0.1234 'International Tables Vol C Tables 4.2.6.8 and 6.1.1.4'

loop_
_geom_angle_atom_site_label_1
_geom_angle_atom_site_label_2
_geom_angle_atom_site_label_3
_geom_angle
_geom_angle_site_symmetry_1
_geom_angle_site_symmetry_3
_geom_angle_publ_flag
C01V S001 C015 103.4(6) . . ?
C00Z S002 C027 100.2(6) . . ?
C30 S003 C01H 102.5(5) . . ?
C014 S004 C00O 100.6(6) . . ?
F005 C00H C015 119.6(9) . . ?
F005 C00H C018 117.5(9) . . ?
C015 C00H C018 122.8(10) . . ?
C01N C30 C01B 119.5(11) . . ?
C01N C30 S003 123.0(9) . . ?
C01B C30 S003 117.2(10) . . ?
C00Q C00N C01L 121.2(8) . . ?
C00Q C00N B01R 118.7(8) . . ?
C01L C00N B01R 62.3(6) . . ?
C00Q C00N B02H 118.8(9) . . ?
C01L C00N B02H 109.5(8) . . ?
B01R C00N B02H 113.8(8) . . ?
C00Q C00N B02B 118.2(8) . . ?
C01L C00N B02B 112.6(8) . . ?
B01R C00N B02B 63.3(7) . . ?
B02H C00N B02B 62.5(7) . . ?
C00Q C00N B01Z 120.3(8) . . ?
C01L C00N B01Z 59.1(6) . . ?
B01R C00N B01Z 111.4(8) . . ?
B02H C00N B01Z 60.8(7) . . ?
B02B C00N B01Z 112.0(8) . . ?
C01M C00O C01U 118.3(14) . . ?
C01M C00O S004 126.1(12) . . ?
C01U C00O S004 115.2(11) . . ?
C02A C00P B02G 129.9(8) . . ?
C02A C00P B02F 121.6(8) . . ?
B02G C00P B02F 64.2(7) . . ?
C02A C00P B02D 121.5(8) . . ?
B02G C00P B02D 60.4(7) . . ?
B02F C00P B02D 113.4(8) . . ?
C02A C00P C02E 114.3(8) . . ?
B02G C00P C02E 110.4(8) . . ?
B02F C00P C02E 61.2(6) . . ?
B02D C00P C02E 108.2(7) . . ?
C02A C00P B024 111.7(8) . . ?
B02G C00P B024 110.4(8) . . ?
B02F C00P B024 110.4(8) . . ?
B02D C00P B024 61.8(7) . . ?
C02E C00P B024 57.8(6) . . ?
C010 C00Q C01Q 113.8(9) . . ?
C010 C00Q C00N 123.0(9) . . ?
C01Q C00Q C00N 123.2(9) . . ?
C00W C00R C018 112.7(9) . . ?
C00W C00R C01L 127.3(9) . . ?
C018 C00R C01L 119.7(9) . . ?
C00V C00S F00C 115.3(9) . . ?
C00V C00S C01S 123.9(10) . . ?
F00C C00S C01S 120.8(9) . . ?
F00D C00T C02J 114.7(11) . . ?
F00D C00T C02A 119.7(10) . . ?
C02J C00T C02A 125.5(11) . . ?
C029 C00U C01V 117.0(12) . . ?
C029 C00U H1 121.5 . . ?
C01V C00U H1 121.5 . . ?
F008 C00V C00S 119.1(10) . . ?
F008 C00V C01H 119.5(10) . . ?
C00S C00V C01H 121.3(11) . . ?
F009 C00W C00X 114.3(9) . . ?
F009 C00W C00R 121.0(9) . . ?
C00X C00W C00R 124.8(10) . . ?
F00B C00X C00W 117.8(10) . . ?
F00B C00X C015 120.0(10) . . ?
C00W C00X C015 122.1(10) . . ?
F00I C00Y C01S 122.2(10) . . ?
F00I C00Y C017 115.1(10) . . ?
C01S C00Y C017 122.6(10) . . ?
C011 C00Z C016 118.0(11) . . ?
C011 C00Z S002 121.1(9) . . ?
C016 C00Z S002 120.6(9) . . ?
F006 C010 C016 114.1(9) . . ?
F006 C010 C00Q 121.7(9) . . ?
C016 C010 C00Q 124.0(9) . . ?
F00J C011 C00Z 123.3(10) . . ?
F00J C011 C01Q 115.9(10) . . ?
C00Z C011 C01Q 120.8(10) . . ?
C01E C012 C027 117.5(13) . . ?
C01E C012 H2 121.2 . . ?
C027 C012 H2 121.2 . . ?
C01F C013 C01N 116.3(14) . . ?
C01F C013 H3 121.9 . . ?
C01N C013 H3 121.9 . . ?
C02J C014 C01J 115.9(11) . . ?
C02J C014 S004 118.5(10) . . ?
C01J C014 S004 125.2(9) . . ?
C00H C015 C00X 115.0(10) . . ?
C00H C015 S001 121.1(10) . . ?
C00X C015 S001 123.9(10) . . ?
F00G C016 C010 119.6(10) . . ?
F00G C016 C00Z 119.7(9) . . ?
C010 C016 C00Z 120.7(10) . . ?
F00F C017 C01H 122.3(10) . . ?
F00F C017 C00Y 117.2(10) . . ?
C01H C017 C00Y 120.3(11) . . ?
F007 C018 C00R 124.0(9) . . ?
F007 C018 C00H 113.4(9) . . ?
C00R C018 C00H 122.5(10) . . ?
C01E C019 C023 116.8(13) . . ?
C01E C019 H4 121.6 . . ?
C023 C019 H4 121.6 . . ?
C01I C01A C01O 113.8(13) . . ?
C01I C01A H5 123.1 . . ?
C01O C01A H5 123.1 . . ?
C025 C01B C30 120.5(12) . . ?
C025 C01B H6 119.8 . . ?
C30 C01B H6 119.8 . . ?
C01J C01C F00E 115.2(11) . . ?
C01J C01C C02A 125.3(12) . . ?
F00E C01C C02A 119.4(10) . . ?
C020 C01D C01V 120.2(14) . . ?
C020 C01D H7 119.9 . . ?
C01V C01D H7 119.9 . . ?
C019 C01E C012 123.7(13) . . ?
C019 C01E H8 118.1 . . ?
C012 C01E H8 118.1 . . ?
C013 C01F C025 123.4(13) . . ?
C013 C01F H9 118.3 . . ?
C025 C01F H9 118.3 . . ?
B01Y B01G B02C 60.8(7) . . ?
B01Y B01G B01W 60.7(7) . . ?
B02C B01G B01W 109.4(8) . . ?
B01Y B01G B026 109.4(8) . . ?
B02C B01G B026 60.9(7) . . ?
B01W B01G B026 108.4(8) . . ?
B01Y B01G B01P 108.5(8) . . ?
B02C B01G B01P 108.0(8) . . ?
B01W B01G B01P 60.2(7) . . ?
B026 B01G B01P 59.0(7) . . ?
B01Y B01G H21 120.8 . . ?
B02C B01G H21 120.9 . . ?
B01W B01G H21 121.0 . . ?
B026 B01G H21 121.4 . . ?
B01P B01G H21 122.2 . . ?
C017 C01H C00V 117.0(10) . . ?
C017 C01H S003 120.1(9) . . ?
C00V C01H S003 122.9(9) . . ?
C01M C01I C01A 126.4(16) . . ?
C01M C01I H10 116.8 . . ?
C01A C01I H10 116.8 . . ?
F00K C01J C01C 119.5(12) . . ?
F00K C01J C014 118.8(10) . . ?
C01C C01J C014 121.6(11) . . ?
C02E B01K B021 106.7(8) . . ?
C02E B01K B028 106.8(8) . . ?
B021 B01K B028 61.7(8) . . ?
C02E B01K B022 58.6(6) . . ?
B021 B01K B022 61.2(7) . . ?
B028 B01K B022 110.6(9) . . ?
C02E B01K B024 58.6(6) . . ?
B021 B01K B024 107.5(10) . . ?
B028 B01K B024 59.2(7) . . ?
B022 B01K B024 106.7(8) . . ?
C02E B01K H22 123.7 . . ?
B021 B01K H22 121.2 . . ?
B028 B01K H22 120.6 . . ?
B022 B01K H22 121.0 . . ?
B024 B01K H22 123.1 . . ?
C00R C01L C00N 118.6(8) . . ?
C00R C01L B01Z 118.4(8) . . ?
C00N C01L B01Z 62.1(6) . . ?
C00R C01L B01R 118.8(8) . . ?
C00N C01L B01R 59.4(6) . . ?
B01Z C01L B01R 111.5(8) . . ?
C00R C01L B01W 123.0(8) . . ?
C00N C01L B01W 110.1(7) . . ?
B01Z C01L B01W 61.8(6) . . ?
B01R C01L B01W 110.4(8) . . ?
C00R C01L B01P 122.6(8) . . ?
C00N C01L B01P 108.0(7) . . ?
B01Z C01L B01P 112.0(8) . . ?
B01R C01L B01P 60.1(7) . . ?
B01W C01L B01P 61.7(7) . . ?
C01I C01M C00O 123.1(15) . . ?
C01I C01M H11 118.4 . . ?
C00O C01M H11 118.4 . . ?
C30 C01N C013 121.9(11) . . ?
C30 C01N H12 119.0 . . ?
C013 C01N H12 119.0 . . ?
C01U C01O C01A 119.2(12) . . ?
C01U C01O H13 120.4 . . ?
C01A C01O H13 120.4 . . ?
B01R B01P C01L 59.2(6) . . ?
B01R B01P B026 60.5(7) . . ?
C01L B01P B026 106.1(8) . . ?
B01R B01P B01W 107.0(8) . . ?
C01L B01P B01W 58.4(6) . . ?
B026 B01P B01W 106.9(8) . . ?
B01R B01P B01G 106.2(9) . . ?
C01L B01P B01G 102.9(8) . . ?
B026 B01P B01G 59.4(7) . . ?
B01W B01P B01G 58.0(7) . . ?
B01R B01P H23 121.7 . . ?
C01L B01P H23 124.3 . . ?
B026 B01P H23 121.8 . . ?
B01W B01P H23 122.7 . . ?
B01G B01P H23 124.4 . . ?
F00A C01Q C011 117.1(9) . . ?
F00A C01Q C00Q 120.4(9) . . ?
C011 C01Q C00Q 122.5(10) . . ?
C00N B01R C01L 58.3(6) . . ?
C00N B01R B01P 107.6(8) . . ?
C01L B01R B01P 60.7(7) . . ?
C00N B01R B026 106.3(8) . . ?
C01L B01R B026 107.1(8) . . ?
B01P B01R B026 60.4(7) . . ?
C00N B01R B02B 58.9(6) . . ?
C01L B01R B02B 106.0(8) . . ?
B01P B01R B02B 108.7(8) . . ?
B026 B01R B02B 59.9(7) . . ?
C00N B01R H24 123.2 . . ?
C01L B01R H24 122.8 . . ?
B01P B01R H24 120.7 . . ?
B026 B01R H24 122.2 . . ?
B02B B01R H24 122.2 . . ?
C00Y C01S C00S 114.1(10) . . ?
C00Y C01S C02E 121.1(10) . . ?
C00S C01S C02E 124.2(9) . . ?
B02F B01T B021 107.7(10) . . ?
B02F B01T B02G 61.1(7) . . ?
B021 B01T B02G 106.0(10) . . ?
B02F B01T B022 59.7(7) . . ?
B021 B01T B022 60.2(7) . . ?
B02G B01T B022 107.8(9) . . ?
B02F B01T B02I 108.5(9) . . ?
B021 B01T B02I 60.0(7) . . ?
B02G B01T B02I 58.4(7) . . ?
B022 B01T B02I 108.6(10) . . ?
B02F B01T H25 121.1 . . ?
B021 B01T H25 122.5 . . ?
B02G B01T H25 122.7 . . ?
B022 B01T H25 121.4 . . ?
B02I B01T H25 121.7 . . ?
C01O C01U C00O 118.7(14) . . ?
C01O C01U H14 120.7 . . ?
C00O C01U H14 120.7 . . ?
C01D C01V C00U 120.6(11) . . ?
C01D C01V S001 119.2(11) . . ?
C00U C01V S001 120.2(9) . . ?
C01L B01W B01Y 104.8(7) . . ?
C01L B01W B01Z 57.4(6) . . ?
B01Y B01W B01Z 59.9(6) . . ?
C01L B01W B01G 107.0(8) . . ?
B01Y B01W B01G 58.2(7) . . ?
B01Z B01W B01G 106.5(8) . . ?
C01L B01W B01P 59.9(6) . . ?
B01Y B01W B01P 107.8(9) . . ?
B01Z B01W B01P 107.0(8) . . ?
B01G B01W B01P 61.8(7) . . ?
C01L B01W H26 123.8 . . ?
B01Y B01W H26 123.1 . . ?
B01Z B01W H26 123.0 . . ?
B01G B01W H26 122.0 . . ?
B01P B01W H26 120.8 . . ?
C023 C01X C027 118.6(13) . . ?
C023 C01X H15 120.7 . . ?
C027 C01X H15 120.7 . . ?
B01G B01Y B02C 60.3(8) . . ?
B01G B01Y B02H 109.5(9) . . ?
B02C B01Y B02H 60.9(7) . . ?
B01G B01Y B01Z 109.0(8) . . ?
B02C B01Y B01Z 108.5(8) . . ?
B02H B01Y B01Z 59.7(7) . . ?
B01G B01Y B01W 61.1(7) . . ?
B02C B01Y B01W 109.3(9) . . ?
B02H B01Y B01W 109.0(8) . . ?
B01Z B01Y B01W 60.2(6) . . ?
B01G B01Y H27 120.7 . . ?
B02C B01Y H27 121.1 . . ?
B02H B01Y H27 121.0 . . ?
B01Z B01Y H27 121.7 . . ?
B01W B01Y H27 120.9 . . ?
C01L B01Z C00N 58.8(6) . . ?
C01L B01Z B02H 107.8(9) . . ?
C00N B01Z B02H 59.1(7) . . ?
C01L B01Z B01Y 107.5(8) . . ?
C00N B01Z B01Y 105.2(8) . . ?
B02H B01Z B01Y 59.9(7) . . ?
C01L B01Z B01W 60.8(6) . . ?
C00N B01Z B01W 106.8(8) . . ?
B02H B01Z B01W 108.9(9) . . ?
B01Y B01Z B01W 59.9(6) . . ?
C01L B01Z H28 121.7 . . ?
C00N B01Z H28 123.8 . . ?
B02H B01Z H28 121.4 . . ?
B01Y B01Z H28 122.7 . . ?
B01W B01Z H28 121.1 . . ?
C02K C020 C01D 120.6(15) . . ?
C02K C020 H16 119.7 . . ?
C01D C020 H16 119.7 . . ?
B01K B021 B01T 109.1(9) . . ?
B01K B021 B028 59.2(7) . . ?
B01T B021 B028 109.9(10) . . ?
B01K B021 B022 60.4(7) . . ?
B01T B021 B022 60.0(7) . . ?
B028 B021 B022 107.9(9) . . ?
B01K B021 B02I 109.9(10) . . ?
B01T B021 B02I 60.3(7) . . ?
B028 B021 B02I 62.4(8) . . ?
B022 B021 B02I 108.7(9) . . ?
B01K B021 H29 121.3 . . ?
B01T B021 H29 121.0 . . ?
B028 B021 H29 120.9 . . ?
B022 B021 H29 122.0 . . ?
B02I B021 H29 120.2 . . ?
C02E B022 B01K 58.9(7) . . ?
C02E B022 B02F 61.3(7) . . ?
B01K B022 B02F 109.2(9) . . ?
C02E B022 B01T 107.3(8) . . ?
B01K B022 B01T 107.3(9) . . ?
B02F B022 B01T 60.0(6) . . ?
C02E B022 B021 104.7(9) . . ?
B01K B022 B021 58.4(7) . . ?
B02F B022 B021 107.7(8) . . ?
B01T B022 B021 59.8(7) . . ?
C02E B022 H30 122.9 . . ?
B01K B022 H30 122.1 . . ?
B02F B022 H30 120.4 . . ?
B01T B022 H30 121.9 . . ?
B021 B022 H30 123.5 . . ?
C01X C023 C019 122.1(13) . . ?
C01X C023 H17 119.0 . . ?
C019 C023 H17 119.0 . . ?
C02E B024 B028 106.6(9) . . ?
C02E B024 C00P 60.8(7) . . ?
B028 B024 C00P 107.1(9) . . ?
C02E B024 B01K 58.5(7) . . ?
B028 B024 B01K 59.0(7) . . ?
C00P B024 B01K 106.6(9) . . ?
C02E B024 B02D 107.9(10) . . ?
B028 B024 B02D 61.6(8) . . ?
C00P B024 B02D 58.5(7) . . ?
B01K B024 B02D 108.0(9) . . ?
C02E B024 H31 122.2 . . ?
B028 B024 H31 122.0 . . ?
C00P B024 H31 122.5 . . ?
B01K B024 H31 122.8 . . ?
B02D B024 H31 121.3 . . ?
C01B C025 C01F 117.7(12) . . ?
C01B C025 H18 121.2 . . ?
C01F C025 H18 121.2 . . ?
B01P B026 B01R 59.1(7) . . ?
B01P B026 B02C 107.8(8) . . ?
B01R B026 B02C 106.3(8) . . ?
B01P B026 B02B 107.9(8) . . ?
B01R B026 B02B 60.2(7) . . ?
B02C B026 B02B 58.7(7) . . ?
B01P B026 B01G 61.6(7) . . ?
B01R B026 B01G 106.8(8) . . ?
B02C B026 B01G 58.1(7) . . ?
B02B B026 B01G 105.5(8) . . ?
B01P B026 H32 120.9 . . ?
B01R B026 H32 122.6 . . ?
B02C B026 H32 123.1 . . ?
B02B B026 H32 122.6 . . ?
B01G B026 H32 122.7 . . ?
C01X C027 C012 121.3(13) . . ?
C01X C027 S002 124.8(10) . . ?
C012 C027 S002 113.5(10) . . ?
B01K B028 B024 61.7(7) . . ?
B01K B028 B021 59.1(7) . . ?
B024 B028 B021 107.4(9) . . ?
B01K B028 B02D 109.8(8) . . ?
B024 B028 B02D 61.1(7) . . ?
B021 B028 B02D 105.5(9) . . ?
B01K B028 B02I 106.9(9) . . ?
B024 B028 B02I 106.6(9) . . ?
B021 B028 B02I 58.9(7) . . ?
B02D B028 B02I 57.6(7) . . ?
B01K B028 H33 120.7 . . ?
B024 B028 H33 121.0 . . ?
B021 B028 H33 123.4 . . ?
B02D B028 H33 122.1 . . ?
B02I B028 H33 123.7 . . ?
C02K C029 C00U 117.7(17) . . ?
C02K C029 H19 121.2 . . ?
C00U C029 H19 121.2 . . ?
C01C C02A C00T 111.5(10) . . ?
C01C C02A C00P 125.6(10) . . ?
C00T C02A C00P 122.9(10) . . ?
C00N B02B B02C 105.6(9) . . ?
C00N B02B B02H 58.6(7) . . ?
B02C B02B B02H 60.1(7) . . ?
C00N B02B B026 105.4(9) . . ?
B02C B02B B026 60.6(7) . . ?
B02H B02B B026 108.3(9) . . ?
C00N B02B B01R 57.8(6) . . ?
B02C B02B B01R 107.6(9) . . ?
B02H B02B B01R 106.2(9) . . ?
B026 B02B B01R 59.9(7) . . ?
C00N B02B H34 124.4 . . ?
B02C B02B H34 121.8 . . ?
B02H B02B H34 122.0 . . ?
B026 B02B H34 121.7 . . ?
B01R B02B H34 122.7 . . ?
B01G B02C B01Y 58.9(7) . . ?
B01G B02C B02B 109.5(9) . . ?
B01Y B02C B02B 108.6(8) . . ?
B01G B02C B02H 107.4(9) . . ?
B01Y B02C B02H 59.6(7) . . ?
B02B B02C B02H 60.7(7) . . ?
B01G B02C B026 61.1(7) . . ?
B01Y B02C B026 108.1(9) . . ?
B02B B02C B026 60.6(7) . . ?
B02H B02C B026 108.7(8) . . ?
B01G B02C H35 121.6 . . ?
B01Y B02C H35 122.2 . . ?
B02B B02C H35 120.6 . . ?
B02H B02C H35 121.8 . . ?
B026 B02C H35 121.0 . . ?
B02G B02D C00P 57.8(7) . . ?
B02G B02D B02I 59.7(8) . . ?
C00P B02D B02I 105.1(9) . . ?
B02G B02D B024 106.6(9) . . ?
C00P B02D B024 59.7(6) . . ?
B02I B02D B024 107.1(9) . . ?
B02G B02D B028 108.3(9) . . ?
C00P B02D B028 104.8(8) . . ?
B02I B02D B028 62.0(7) . . ?
B024 B02D B028 57.3(7) . . ?
B02G B02D H36 122.1 . . ?
C00P B02D H36 124.3 . . ?
B02I B02D H36 121.7 . . ?
B024 B02D H36 122.9 . . ?
B028 B02D H36 122.2 . . ?
C01S C02E B022 118.0(8) . . ?
C01S C02E B01K 122.8(9) . . ?
B022 C02E B01K 62.4(7) . . ?
C01S C02E B024 122.5(9) . . ?
B022 C02E B024 113.3(8) . . ?
B01K C02E B024 62.9(7) . . ?
C01S C02E C00P 120.9(8) . . ?
B022 C02E C00P 107.8(8) . . ?
B01K C02E C00P 110.3(8) . . ?
B024 C02E C00P 61.3(6) . . ?
C01S C02E B02F 115.5(8) . . ?
B022 C02E B02F 61.3(7) . . ?
B01K C02E B02F 112.0(8) . . ?
B024 C02E B02F 110.7(8) . . ?
C00P C02E B02F 58.1(6) . . ?
C00P B02F C02E 60.7(6) . . ?
C00P B02F B022 106.8(8) . . ?
C02E B02F B022 57.4(7) . . ?
C00P B02F B01T 105.1(8) . . ?
C02E B02F B01T 104.5(9) . . ?
B022 B02F B01T 60.2(7) . . ?
C00P B02F B02G 56.9(6) . . ?
C02E B02F B02G 104.5(8) . . ?
B022 B02F B02G 106.9(9) . . ?
B01T B02F B02G 59.5(7) . . ?
C00P B02F H37 122.9 . . ?
C02E B02F H37 124.0 . . ?
B022 B02F H37 122.1 . . ?
B01T B02F H37 123.1 . . ?
B02G B02F H37 123.6 . . ?
C00P B02G B02D 61.7(7) . . ?
C00P B02G B02I 109.3(9) . . ?
B02D B02G B02I 61.2(8) . . ?
C00P B02G B01T 106.5(8) . . ?
B02D B02G B01T 110.1(10) . . ?
B02I B02G B01T 61.1(8) . . ?
C00P B02G B02F 58.8(6) . . ?
B02D B02G B02F 110.0(9) . . ?
B02I B02G B02F 109.3(9) . . ?
B01T B02G B02F 59.4(7) . . ?
C00P B02G H38 122.2 . . ?
B02D B02G H38 119.4 . . ?
B02I B02G H38 120.4 . . ?
B01T B02G H38 121.9 . . ?
B02F B02G H38 121.6 . . ?
C00N B02H B01Z 60.2(6) . . ?
C00N B02H B01Y 106.4(8) . . ?
B01Z B02H B01Y 60.4(6) . . ?
C00N B02H B02C 105.0(8) . . ?
B01Z B02H B02C 107.8(9) . . ?
B01Y B02H B02C 59.4(7) . . ?
C00N B02H B02B 58.8(6) . . ?
B01Z B02H B02B 108.5(9) . . ?
B01Y B02H B02B 107.2(9) . . ?
B02C B02H B02B 59.2(7) . . ?
C00N B02H H39 123.5 . . ?
B01Z B02H H39 120.8 . . ?
B01Y B02H H39 122.2 . . ?
B02C B02H H39 123.0 . . ?
B02B B02H H39 122.0 . . ?
B02G B02I B02D 59.0(7) . . ?
B02G B02I B021 107.4(9) . . ?
B02D B02I B021 107.6(9) . . ?
B02G B02I B01T 60.6(7) . . ?
B02D B02I B01T 108.0(8) . . ?
B021 B02I B01T 59.7(7) . . ?
B02G B02I B028 106.5(8) . . ?
B02D B02I B028 60.4(7) . . ?
B021 B02I B028 58.7(7) . . ?
B01T B02I B028 106.5(9) . . ?
B02G B02I H40 122.3 . . ?
B02D B02I H40 121.7 . . ?
B021 B02I H40 122.3 . . ?
B01T B02I H40 121.8 . . ?
B028 B02I H40 122.9 . . ?
F00M C02J C00T 119.2(12) . . ?
F00M C02J C014 120.6(11) . . ?
C00T C02J C014 119.9(12) . . ?
C020 C02K C029 123.4(15) . . ?
C020 C02K H20 118.3 . . ?
C029 C02K H20 118.3 . . ?

loop_
_geom_bond_atom_site_label_1
_geom_bond_atom_site_label_2
_geom_bond_distance
_geom_bond_site_symmetry_2
_geom_bond_publ_flag
S001 C01V 1.757(11) . ?
S001 C015 1.770(13) . ?
S002 C00Z 1.777(12) . ?
S002 C027 1.820(14) . ?
S003 C30 1.753(11) . ?
S003 C01H 1.763(12) . ?
S004 C014 1.758(12) . ?
S004 C00O 1.783(15) . ?
F005 C00H 1.336(13) . ?
F006 C010 1.347(11) . ?
F007 C018 1.336(13) . ?
F008 C00V 1.329(13) . ?
F009 C00W 1.363(13) . ?
F00A C01Q 1.306(13) . ?
F00B C00X 1.345(13) . ?
F00C C00S 1.364(12) . ?
F00D C00T 1.363(13) . ?
F00E C01C 1.357(14) . ?
F00F C017 1.321(13) . ?
F00G C016 1.338(13) . ?
C00H C015 1.374(16) . ?
C00H C018 1.415(13) . ?
F00I C00Y 1.357(13) . ?
F00J C011 1.305(12) . ?
F00K C01J 1.323(14) . ?
C30 C01N 1.400(18) . ?
C30 C01B 1.405(15) . ?
F00M C02J 1.288(16) . ?
C00N C00Q 1.508(13) . ?
C00N C01L 1.684(14) . ?
C00N B01R 1.704(15) . ?
C00N B02H 1.721(16) . ?
C00N B02B 1.725(15) . ?
C00N B01Z 1.741(14) . ?
C00O C01M 1.32(2) . ?
C00O C01U 1.46(2) . ?
C00P C02A 1.533(14) . ?
C00P B02G 1.680(16) . ?
C00P B02F 1.715(15) . ?
C00P B02D 1.748(15) . ?
C00P C02E 1.762(14) . ?
C00P B024 1.771(17) . ?
C00Q C010 1.413(14) . ?
C00Q C01Q 1.413(14) . ?
C00R C00W 1.395(15) . ?
C00R C018 1.413(15) . ?
C00R C01L 1.482(13) . ?
C00S C00V 1.355(15) . ?
C00S C01S 1.395(15) . ?
C00T C02J 1.365(18) . ?
C00T C02A 1.418(17) . ?
C00U C029 1.41(2) . ?
C00U C01V 1.42(2) . ?
C00U H1 0.9500 . ?
C00V C01H 1.397(17) . ?
C00W C00X 1.380(15) . ?
C00X C015 1.399(18) . ?
C00Y C01S 1.387(16) . ?
C00Y C017 1.417(15) . ?
C00Z C011 1.375(16) . ?
C00Z C016 1.395(16) . ?
C010 C016 1.371(14) . ?
C011 C01Q 1.411(15) . ?
C012 C01E 1.36(2) . ?
C012 C027 1.424(17) . ?
C012 H2 0.9500 . ?
C013 C01F 1.374(19) . ?
C013 C01N 1.43(2) . ?
C013 H3 0.9500 . ?
C014 C02J 1.391(18) . ?
C014 C01J 1.418(18) . ?
C017 C01H 1.374(16) . ?
C019 C01E 1.34(2) . ?
C019 C023 1.44(2) . ?
C019 H4 0.9500 . ?
C01A C01I 1.34(2) . ?
C01A C01O 1.52(2) . ?
C01A H5 0.9500 . ?
C01B C025 1.40(2) . ?
C01B H6 0.9500 . ?
C01C C01J 1.334(17) . ?
C01C C02A 1.394(16) . ?
C01D C020 1.35(2) . ?
C01D C01V 1.378(18) . ?
C01D H7 0.9500 . ?
C01E H8 0.9500 . ?
C01F C025 1.43(2) . ?
C01F H9 0.9500 . ?
B01G B01Y 1.719(18) . ?
B01G B02C 1.743(18) . ?
B01G B01W 1.769(17) . ?
B01G B026 1.798(17) . ?
B01G B01P 1.839(18) . ?
B01G H21 1.1200 . ?
C01I C01M 1.31(2) . ?
C01I H10 0.9500 . ?
B01K C02E 1.708(15) . ?
B01K B021 1.732(19) . ?
B01K B028 1.734(18) . ?
B01K B022 1.767(17) . ?
B01K B024 1.781(18) . ?
B01K H22 1.1200 . ?
C01L B01Z 1.690(14) . ?
C01L B01R 1.752(15) . ?
C01L B01W 1.753(15) . ?
C01L B01P 1.780(16) . ?
C01M H11 0.9500 . ?
C01N H12 0.9500 . ?
C01O C01U 1.39(2) . ?
C01O H13 0.9500 . ?
B01P B01R 1.769(17) . ?
B01P B026 1.791(17) . ?
B01P B01W 1.811(18) . ?
B01P H23 1.1200 . ?
B01R B026 1.794(16) . ?
B01R B02B 1.799(17) . ?
B01R H24 1.1200 . ?
C01S C02E 1.519(15) . ?
B01T B02F 1.775(17) . ?
B01T B021 1.775(19) . ?
B01T B02G 1.778(18) . ?
B01T B022 1.779(18) . ?
B01T B02I 1.786(19) . ?
B01T H25 1.1200 . ?
C01U H14 0.9500 . ?
B01W B01Y 1.763(16) . ?
B01W B01Z 1.769(16) . ?
B01W H26 1.1200 . ?
C01X C023 1.359(19) . ?
C01X C027 1.361(19) . ?
C01X H15 0.9500 . ?
B01Y B02C 1.751(19) . ?
B01Y B02H 1.755(17) . ?
B01Y B01Z 1.763(16) . ?
B01Y H27 1.1200 . ?
B01Z B02H 1.751(18) . ?
B01Z H28 1.1200 . ?
C020 C02K 1.31(3) . ?
C020 H16 0.9500 . ?
B021 B028 1.78(2) . ?
B021 B022 1.782(17) . ?
B021 B02I 1.782(19) . ?
B021 H29 1.1200 . ?
B022 C02E 1.702(17) . ?
B022 B02F 1.770(16) . ?
B022 H30 1.1200 . ?
C023 H17 0.9500 . ?
B024 C02E 1.708(17) . ?
B024 B028 1.738(18) . ?
B024 B02D 1.808(18) . ?
B024 H31 1.1200 . ?
C025 H18 0.9500 . ?
B026 B02C 1.795(17) . ?
B026 B02B 1.795(18) . ?
B026 H32 1.1200 . ?
B028 B02D 1.815(18) . ?
B028 B02I 1.845(19) . ?
B028 H33 1.1200 . ?
C029 C02K 1.40(2) . ?
C029 H19 0.9500 . ?
B02B B02C 1.761(18) . ?
B02B B02H 1.788(18) . ?
B02B H34 1.1200 . ?
B02C B02H 1.778(18) . ?
B02C H35 1.1200 . ?
B02D B02G 1.726(19) . ?
B02D B02I 1.764(19) . ?
B02D H36 1.1200 . ?
C02E B02F 1.770(16) . ?
B02F B02G 1.805(18) . ?
B02F H37 1.1200 . ?
B02G B02I 1.738(18) . ?
B02G H38 1.1200 . ?
B02H H39 1.1200 . ?
B02I H40 1.1200 . ?
C02K H20 0.9500 . ?

loop_
_geom_torsion_atom_site_label_1
_geom_torsion_atom_site_label_2
_geom_torsion_atom_site_label_3
_geom_torsion_atom_site_label_4
_geom_torsion
_geom_torsion_site_symmetry_1
_geom_torsion_site_symmetry_2
_geom_torsion_site_symmetry_3
_geom_torsion_site_symmetry_4
_geom_torsion_publ_flag
C01H S003 C30 C01N -38.8(12) . . . . ?
C01H S003 C30 C01B 147.8(10) . . . . ?
C014 S004 C00O C01M 54.2(14) . . . . ?
C014 S004 C00O C01U -132.9(10) . . . . ?
C01L C00N C00Q C010 82.6(12) . . . . ?
B01R C00N C00Q C010 155.9(9) . . . . ?
B02H C00N C00Q C010 -58.5(13) . . . . ?
B02B C00N C00Q C010 -130.9(10) . . . . ?
B01Z C00N C00Q C010 12.6(15) . . . . ?
C01L C00N C00Q C01Q -96.9(12) . . . . ?
B01R C00N C00Q C01Q -23.6(15) . . . . ?
B02H C00N C00Q C01Q 122.0(11) . . . . ?
B02B C00N C00Q C01Q 49.6(15) . . . . ?
B01Z C00N C00Q C01Q -166.9(10) . . . . ?
F00C C00S C00V F008 0.0(17) . . . . ?
C01S C00S C00V F008 178.3(11) . . . . ?
F00C C00S C00V C01H 175.7(11) . . . . ?
C01S C00S C00V C01H -6(2) . . . . ?
C018 C00R C00W F009 -179.6(10) . . . . ?
C01L C00R C00W F009 6.6(18) . . . . ?
C018 C00R C00W C00X -1.3(16) . . . . ?
C01L C00R C00W C00X -175.1(11) . . . . ?
F009 C00W C00X F00B -0.6(16) . . . . ?
C00R C00W C00X F00B -179.0(11) . . . . ?
F009 C00W C00X C015 178.8(10) . . . . ?
C00R C00W C00X C015 0.5(19) . . . . ?
C027 S002 C00Z C011 59.1(11) . . . . ?
C027 S002 C00Z C016 -127.9(11) . . . . ?
C01Q C00Q C010 F006 -173.6(10) . . . . ?
C00N C00Q C010 F006 6.9(15) . . . . ?
C01Q C00Q C010 C016 1.0(15) . . . . ?
C00N C00Q C010 C016 -178.6(10) . . . . ?
C016 C00Z C011 F00J -177.3(11) . . . . ?
S002 C00Z C011 F00J -4.2(17) . . . . ?
C016 C00Z C011 C01Q 4.4(17) . . . . ?
S002 C00Z C011 C01Q 177.5(9) . . . . ?
C00O S004 C014 C02J -129.1(10) . . . . ?
C00O S004 C014 C01J 58.5(12) . . . . ?
F005 C00H C015 C00X 177.1(10) . . . . ?
C018 C00H C015 C00X -0.1(17) . . . . ?
F005 C00H C015 S001 -2.8(15) . . . . ?
C018 C00H C015 S001 179.9(9) . . . . ?
F00B C00X C015 C00H 179.7(10) . . . . ?
C00W C00X C015 C00H 0.3(17) . . . . ?
F00B C00X C015 S001 -0.3(17) . . . . ?
C00W C00X C015 S001 -179.8(10) . . . . ?
C01V S001 C015 C00H 124.1(10) . . . . ?
C01V S001 C015 C00X -55.8(12) . . . . ?
F006 C010 C016 F00G -4.0(14) . . . . ?
C00Q C010 C016 F00G -178.9(10) . . . . ?
F006 C010 C016 C00Z 177.4(10) . . . . ?
C00Q C010 C016 C00Z 2.4(17) . . . . ?
C011 C00Z C016 F00G 176.2(10) . . . . ?
S002 C00Z C016 F00G 3.0(16) . . . . ?
C011 C00Z C016 C010 -5.1(17) . . . . ?
S002 C00Z C016 C010 -178.3(9) . . . . ?
F00I C00Y C017 F00F 0.0(14) . . . . ?
C01S C00Y C017 F00F -177.0(10) . . . . ?
F00I C00Y C017 C01H -174.7(10) . . . . ?
C01S C00Y C017 C01H 8.4(17) . . . . ?
C00W C00R C018 F007 -177.8(10) . . . . ?
C01L C00R C018 F007 -3.5(15) . . . . ?
C00W C00R C018 C00H 1.5(15) . . . . ?
C01L C00R C018 C00H 175.8(10) . . . . ?
F005 C00H C018 F007 1.2(14) . . . . ?
C015 C00H C018 F007 178.5(10) . . . . ?
F005 C00H C018 C00R -178.1(9) . . . . ?
C015 C00H C018 C00R -0.8(17) . . . . ?
C01N C30 C01B C025 -1.4(19) . . . . ?
S003 C30 C01B C025 172.3(11) . . . . ?
C023 C019 C01E C012 1(2) . . . . ?
C027 C012 C01E C019 -2(2) . . . . ?
C01N C013 C01F C025 -10(2) . . . . ?
F00F C017 C01H C00V -179.2(11) . . . . ?
C00Y C017 C01H C00V -4.8(16) . . . . ?
F00F C017 C01H S003 3.2(16) . . . . ?
C00Y C017 C01H S003 177.6(8) . . . . ?
F008 C00V C01H C017 179.5(11) . . . . ?
C00S C00V C01H C017 3.8(18) . . . . ?
F008 C00V C01H S003 -3.0(17) . . . . ?
C00S C00V C01H S003 -178.8(10) . . . . ?
C30 S003 C01H C017 122.0(10) . . . . ?
C30 S003 C01H C00V -55.4(12) . . . . ?
C01O C01A C01I C01M 3(2) . . . . ?
F00E C01C C01J F00K 3.9(18) . . . . ?
C02A C01C C01J F00K -179.0(11) . . . . ?
F00E C01C C01J C014 -178.9(10) . . . . ?
C02A C01C C01J C014 -2(2) . . . . ?
C02J C014 C01J F00K -178.0(11) . . . . ?
S004 C014 C01J F00K -5.4(16) . . . . ?
C02J C014 C01J C01C 4.8(17) . . . . ?
S004 C014 C01J C01C 177.4(10) . . . . ?
C00W C00R C01L C00N 51.7(14) . . . . ?
C018 C00R C01L C00N -121.8(10) . . . . ?
C00W C00R C01L B01Z 123.5(12) . . . . ?
C018 C00R C01L B01Z -49.9(13) . . . . ?
C00W C00R C01L B01R -17.1(16) . . . . ?
C018 C00R C01L B01R 169.4(9) . . . . ?
C00W C00R C01L B01W -163.3(10) . . . . ?
C018 C00R C01L B01W 23.3(14) . . . . ?
C00W C00R C01L B01P -88.2(14) . . . . ?
C018 C00R C01L B01P 98.4(12) . . . . ?
C00Q C00N C01L C00R 0.0(13) . . . . ?
B01R C00N C01L C00R -108.4(9) . . . . ?
B02H C00N C01L C00R 144.4(9) . . . . ?
B02B C00N C01L C00R -148.1(9) . . . . ?
B01Z C00N C01L C00R 109.0(10) . . . . ?
C00Q C00N C01L B01Z -108.9(10) . . . . ?
B01R C00N C01L B01Z 142.7(8) . . . . ?
B02H C00N C01L B01Z 35.4(8) . . . . ?
B02B C00N C01L B01Z 102.9(9) . . . . ?
C00Q C00N C01L B01R 108.4(10) . . . . ?
B02H C00N C01L B01R -107.3(8) . . . . ?
B02B C00N C01L B01R -39.8(8) . . . . ?
B01Z C00N C01L B01R -142.7(8) . . . . ?
C00Q C00N C01L B01W -149.2(9) . . . . ?
B01R C00N C01L B01W 102.4(8) . . . . ?
B02H C00N C01L B01W -4.9(10) . . . . ?
B02B C00N C01L B01W 62.6(10) . . . . ?
B01Z C00N C01L B01W -40.3(7) . . . . ?
C00Q C00N C01L B01P 145.2(9) . . . . ?
B01R C00N C01L B01P 36.8(8) . . . . ?
B02H C00N C01L B01P -70.5(9) . . . . ?
B02B C00N C01L B01P -3.0(10) . . . . ?
B01Z C00N C01L B01P -105.9(8) . . . . ?
C01A C01I C01M C00O -8(3) . . . . ?
C01U C00O C01M C01I 6(2) . . . . ?
S004 C00O C01M C01I 178.4(13) . . . . ?
C01B C30 C01N C013 -1(2) . . . . ?
S003 C30 C01N C013 -174.5(11) . . . . ?
C01F C013 C01N C30 7(2) . . . . ?
C01I C01A C01O C01U 3(2) . . . . ?
C00R C01L B01P B01R 106.9(10) . . . . ?
C00N C01L B01P B01R -36.5(7) . . . . ?
B01Z C01L B01P B01R -103.0(9) . . . . ?
B01W C01L B01P B01R -140.1(8) . . . . ?
C00R C01L B01P B026 146.8(9) . . . . ?
C00N C01L B01P B026 3.4(10) . . . . ?
B01Z C01L B01P B026 -63.1(10) . . . . ?
B01R C01L B01P B026 39.9(8) . . . . ?
B01W C01L B01P B026 -100.2(9) . . . . ?
C00R C01L B01P B01W -113.0(10) . . . . ?
C00N C01L B01P B01W 103.6(8) . . . . ?
B01Z C01L B01P B01W 37.1(8) . . . . ?
B01R C01L B01P B01W 140.1(8) . . . . ?
C00R C01L B01P B01G -151.7(9) . . . . ?
C00N C01L B01P B01G 64.8(9) . . . . ?
B01Z C01L B01P B01G -1.6(11) . . . . ?
B01R C01L B01P B01G 101.3(9) . . . . ?
B01W C01L B01P B01G -38.8(7) . . . . ?
B01Y B01G B01P B01R 62.1(11) . . . . ?
B02C B01G B01P B01R -2.3(12) . . . . ?
B01W B01G B01P B01R 100.3(9) . . . . ?
B026 B01G B01P B01R -39.9(8) . . . . ?
B01Y B01G B01P C01L 0.8(11) . . . . ?
B02C B01G B01P C01L -63.6(10) . . . . ?
B01W B01G B01P C01L 39.0(7) . . . . ?
B026 B01G B01P C01L -101.2(9) . . . . ?
B01Y B01G B01P B026 102.0(9) . . . . ?
B02C B01G B01P B026 37.6(8) . . . . ?
B01W B01G B01P B026 140.2(9) . . . . ?
B01Y B01G B01P B01W -38.2(8) . . . . ?
B02C B01G B01P B01W -102.6(9) . . . . ?
B026 B01G B01P B01W -140.2(9) . . . . ?
F00J C011 C01Q F00A 3.2(16) . . . . ?
C00Z C011 C01Q F00A -178.4(11) . . . . ?
F00J C011 C01Q C00Q -179.4(10) . . . . ?
C00Z C011 C01Q C00Q -1.0(18) . . . . ?
C010 C00Q C01Q F00A 175.6(10) . . . . ?
C00N C00Q C01Q F00A -4.9(17) . . . . ?
C010 C00Q C01Q C011 -1.7(16) . . . . ?
C00N C00Q C01Q C011 177.8(10) . . . . ?
C00Q C00N B01R C01L -112.3(9) . . . . ?
B02H C00N B01R C01L 100.4(9) . . . . ?
B02B C00N B01R C01L 138.6(8) . . . . ?
B01Z C00N B01R C01L 34.0(7) . . . . ?
C00Q C00N B01R B01P -149.3(9) . . . . ?
C01L C00N B01R B01P -37.0(8) . . . . ?
B02H C00N B01R B01P 63.4(10) . . . . ?
B02B C00N B01R B01P 101.6(9) . . . . ?
B01Z C00N B01R B01P -3.0(11) . . . . ?
C00Q C00N B01R B026 147.3(9) . . . . ?
C01L C00N B01R B026 -100.4(8) . . . . ?
B02H C00N B01R B026 0.0(11) . . . . ?
B02B C00N B01R B026 38.3(8) . . . . ?
B01Z C00N B01R B026 -66.4(10) . . . . ?
C00Q C00N B01R B02B 109.1(10) . . . . ?
C01L C00N B01R B02B -138.6(8) . . . . ?
B02H C00N B01R B02B -38.2(8) . . . . ?
B01Z C00N B01R B02B -104.6(9) . . . . ?
C00R C01L B01R C00N 108.0(10) . . . . ?
B01Z C01L B01R C00N -35.2(7) . . . . ?
B01W C01L B01R C00N -101.9(8) . . . . ?
B01P C01L B01R C00N -138.9(8) . . . . ?
C00R C01L B01R B01P -113.1(10) . . . . ?
C00N C01L B01R B01P 138.9(8) . . . . ?
B01Z C01L B01R B01P 103.7(9) . . . . ?
B01W C01L B01R B01P 37.0(8) . . . . ?
C00R C01L B01R B026 -153.1(9) . . . . ?
C00N C01L B01R B026 98.9(9) . . . . ?
B01Z C01L B01R B026 63.7(10) . . . . ?
B01W C01L B01R B026 -3.0(11) . . . . ?
B01P C01L B01R B026 -40.0(8) . . . . ?
C00R C01L B01R B02B 144.1(9) . . . . ?
C00N C01L B01R B02B 36.1(7) . . . . ?
B01Z C01L B01R B02B 0.9(10) . . . . ?
B01W C01L B01R B02B -65.8(9) . . . . ?
B01P C01L B01R B02B -102.8(8) . . . . ?
C01L B01P B01R C00N 35.9(7) . . . . ?
B026 B01P B01R C00N -99.0(9) . . . . ?
B01W B01P B01R C00N 1.1(11) . . . . ?
B01G B01P B01R C00N -59.7(10) . . . . ?
B026 B01P B01R C01L -135.0(8) . . . . ?
B01W B01P B01R C01L -34.9(7) . . . . ?
B01G B01P B01R C01L -95.6(8) . . . . ?
C01L B01P B01R B026 135.0(8) . . . . ?
B01W B01P B01R B026 100.1(9) . . . . ?
B01G B01P B01R B026 39.3(8) . . . . ?
C01L B01P B01R B02B 98.2(9) . . . . ?
B026 B01P B01R B02B -36.7(8) . . . . ?
B01W B01P B01R B02B 63.4(10) . . . . ?
B01G B01P B01R B02B 2.6(11) . . . . ?
F00I C00Y C01S C00S 173.6(10) . . . . ?
C017 C00Y C01S C00S -9.6(15) . . . . ?
F00I C00Y C01S C02E 2.8(16) . . . . ?
C017 C00Y C01S C02E 179.5(10) . . . . ?
C00V C00S C01S C00Y 8.6(17) . . . . ?
F00C C00S C01S C00Y -173.2(10) . . . . ?
C00V C00S C01S C02E 179.1(11) . . . . ?
F00C C00S C01S C02E -2.7(16) . . . . ?
C01A C01O C01U C00O -5(2) . . . . ?
C01M C00O C01U C01O 1(2) . . . . ?
S004 C00O C01U C01O -172.9(11) . . . . ?
C020 C01D C01V C00U -5(2) . . . . ?
C020 C01D C01V S001 174.2(11) . . . . ?
C029 C00U C01V C01D 3(2) . . . . ?
C029 C00U C01V S001 -176.3(12) . . . . ?
C015 S001 C01V C01D 131.3(11) . . . . ?
C015 S001 C01V C00U -49.2(13) . . . . ?
C00R C01L B01W B01Y -145.5(9) . . . . ?
C00N C01L B01W B01Y 2.1(10) . . . . ?
B01Z C01L B01W B01Y -38.3(8) . . . . ?
B01R C01L B01W B01Y 65.9(10) . . . . ?
B01P C01L B01W B01Y 102.3(9) . . . . ?
C00R C01L B01W B01Z -107.2(10) . . . . ?
C00N C01L B01W B01Z 40.4(8) . . . . ?
B01R C01L B01W B01Z 104.2(9) . . . . ?
B01P C01L B01W B01Z 140.6(9) . . . . ?
C00R C01L B01W B01G 153.8(9) . . . . ?
C00N C01L B01W B01G -58.6(10) . . . . ?
B01Z C01L B01W B01G -99.0(9) . . . . ?
B01R C01L B01W B01G 5.2(10) . . . . ?
B01P C01L B01W B01G 41.5(8) . . . . ?
C00R C01L B01W B01P 112.3(10) . . . . ?
C00N C01L B01W B01P -100.1(8) . . . . ?
B01Z C01L B01W B01P -140.6(9) . . . . ?
B01R C01L B01W B01P -36.4(8) . . . . ?
B01Y B01G B01W C01L 97.1(8) . . . . ?
B02C B01G B01W C01L 59.5(10) . . . . ?
B026 B01G B01W C01L -5.3(11) . . . . ?
B01P B01G B01W C01L -40.6(7) . . . . ?
B02C B01G B01W B01Y -37.7(8) . . . . ?
B026 B01G B01W B01Y -102.4(9) . . . . ?
B01P B01G B01W B01Y -137.8(8) . . . . ?
B01Y B01G B01W B01Z 37.0(7) . . . . ?
B02C B01G B01W B01Z -0.7(11) . . . . ?
B026 B01G B01W B01Z -65.4(10) . . . . ?
B01P B01G B01W B01Z -100.8(9) . . . . ?
B01Y B01G B01W B01P 137.8(8) . . . . ?
B02C B01G B01W B01P 100.1(9) . . . . ?
B026 B01G B01W B01P 35.4(8) . . . . ?
B01R B01P B01W C01L 35.2(7) . . . . ?
B026 B01P B01W C01L 98.8(8) . . . . ?
B01G B01P B01W C01L 134.0(8) . . . . ?
B01R B01P B01W B01Y -61.9(10) . . . . ?
C01L B01P B01W B01Y -97.1(8) . . . . ?
B026 B01P B01W B01Y 1.7(10) . . . . ?
B01G B01P B01W B01Y 36.9(7) . . . . ?
B01R B01P B01W B01Z 1.2(11) . . . . ?
C01L B01P B01W B01Z -34.0(7) . . . . ?
B026 B01P B01W B01Z 64.8(10) . . . . ?
B01G B01P B01W B01Z 99.9(9) . . . . ?
B01R B01P B01W B01G -98.8(9) . . . . ?
C01L B01P B01W B01G -134.0(8) . . . . ?
B026 B01P B01W B01G -35.2(8) . . . . ?
B01W B01G B01Y B02C -138.7(8) . . . . ?
B026 B01G B01Y B02C -38.0(8) . . . . ?
B01P B01G B01Y B02C -100.7(9) . . . . ?
B02C B01G B01Y B02H 37.3(8) . . . . ?
B01W B01G B01Y B02H -101.4(9) . . . . ?
B026 B01G B01Y B02H -0.7(11) . . . . ?
B01P B01G B01Y B02H -63.4(11) . . . . ?
B02C B01G B01Y B01Z 100.9(9) . . . . ?
B01W B01G B01Y B01Z -37.8(8) . . . . ?
B026 B01G B01Y B01Z 63.0(11) . . . . ?
B01P B01G B01Y B01Z 0.2(12) . . . . ?
B02C B01G B01Y B01W 138.7(8) . . . . ?
B026 B01G B01Y B01W 100.7(9) . . . . ?
B01P B01G B01Y B01W 38.0(8) . . . . ?
C01L B01W B01Y B01G -101.1(9) . . . . ?
B01Z B01W B01Y B01G -138.2(9) . . . . ?
B01P B01W B01Y B01G -38.5(8) . . . . ?
C01L B01W B01Y B02C -63.6(10) . . . . ?
B01Z B01W B01Y B02C -100.7(9) . . . . ?
B01G B01W B01Y B02C 37.4(8) . . . . ?
B01P B01W B01Y B02C -1.0(11) . . . . ?
C01L B01W B01Y B02H 1.3(11) . . . . ?
B01Z B01W B01Y B02H -35.8(8) . . . . ?
B01G B01W B01Y B02H 102.4(10) . . . . ?
B01P B01W B01Y B02H 63.9(10) . . . . ?
C01L B01W B01Y B01Z 37.1(7) . . . . ?
B01G B01W B01Y B01Z 138.2(9) . . . . ?
B01P B01W B01Y B01Z 99.7(9) . . . . ?
C00R C01L B01Z C00N -109.2(10) . . . . ?
B01R C01L B01Z C00N 34.1(7) . . . . ?
B01W C01L B01Z C00N 136.4(8) . . . . ?
B01P C01L B01Z C00N 99.4(8) . . . . ?
C00R C01L B01Z B02H -143.5(9) . . . . ?
C00N C01L B01Z B02H -34.3(7) . . . . ?
B01R C01L B01Z B02H -0.2(11) . . . . ?
B01W C01L B01Z B02H 102.1(9) . . . . ?
B01P C01L B01Z B02H 65.0(10) . . . . ?
C00R C01L B01Z B01Y 153.3(9) . . . . ?
C00N C01L B01Z B01Y -97.5(9) . . . . ?
B01R C01L B01Z B01Y -63.4(10) . . . . ?
B01W C01L B01Z B01Y 38.9(7) . . . . ?
B01P C01L B01Z B01Y 1.8(11) . . . . ?
C00R C01L B01Z B01W 114.4(10) . . . . ?
C00N C01L B01Z B01W -136.4(8) . . . . ?
B01R C01L B01Z B01W -102.3(9) . . . . ?
B01P C01L B01Z B01W -37.1(8) . . . . ?
C00Q C00N B01Z C01L 110.5(10) . . . . ?
B01R C00N B01Z C01L -35.2(8) . . . . ?
B02H C00N B01Z C01L -141.2(8) . . . . ?
B02B C00N B01Z C01L -104.0(9) . . . . ?
C00Q C00N B01Z B02H -108.3(11) . . . . ?
C01L C00N B01Z B02H 141.2(8) . . . . ?
B01R C00N B01Z B02H 106.0(9) . . . . ?
B02B C00N B01Z B02H 37.3(9) . . . . ?
C00Q C00N B01Z B01Y -148.0(10) . . . . ?
C01L C00N B01Z B01Y 101.5(9) . . . . ?
B01R C00N B01Z B01Y 66.3(10) . . . . ?
B02H C00N B01Z B01Y -39.7(8) . . . . ?
B02B C00N B01Z B01Y -2.5(11) . . . . ?
C00Q C00N B01Z B01W 149.4(9) . . . . ?
C01L C00N B01Z B01W 38.9(7) . . . . ?
B01R C00N B01Z B01W 3.7(11) . . . . ?
B02H C00N B01Z B01W -102.3(9) . . . . ?
B02B C00N B01Z B01W -65.0(10) . . . . ?
B01G B01Y B01Z C01L -1.2(11) . . . . ?
B02C B01Y B01Z C01L 62.8(11) . . . . ?
B02H B01Y B01Z C01L 100.8(9) . . . . ?
B01W B01Y B01Z C01L -39.4(8) . . . . ?
B01G B01Y B01Z C00N -62.7(10) . . . . ?
B02C B01Y B01Z C00N 1.4(11) . . . . ?
B02H B01Y B01Z C00N 39.3(8) . . . . ?
B01W B01Y B01Z C00N -100.8(9) . . . . ?
B01G B01Y B01Z B02H -102.0(10) . . . . ?
B02C B01Y B01Z B02H -38.0(9) . . . . ?
B01W B01Y B01Z B02H -140.1(9) . . . . ?
B01G B01Y B01Z B01W 38.1(8) . . . . ?
B02C B01Y B01Z B01W 102.2(10) . . . . ?
B02H B01Y B01Z B01W 140.1(9) . . . . ?
B01Y B01W B01Z C01L 136.2(9) . . . . ?
B01G B01W B01Z C01L 99.9(9) . . . . ?
B01P B01W B01Z C01L 35.1(8) . . . . ?
C01L B01W B01Z C00N -38.0(7) . . . . ?
B01Y B01W B01Z C00N 98.2(9) . . . . ?
B01G B01W B01Z C00N 61.9(10) . . . . ?
B01P B01W B01Z C00N -2.9(10) . . . . ?
C01L B01W B01Z B02H -100.3(9) . . . . ?
B01Y B01W B01Z B02H 35.9(8) . . . . ?
B01G B01W B01Z B02H -0.4(11) . . . . ?
B01P B01W B01Z B02H -65.2(10) . . . . ?
C01L B01W B01Z B01Y -136.2(9) . . . . ?
B01G B01W B01Z B01Y -36.3(8) . . . . ?
B01P B01W B01Z B01Y -101.1(9) . . . . ?
C01V C01D C020 C02K 1(2) . . . . ?
C02E B01K B021 B01T -1.9(12) . . . . ?
B028 B01K B021 B01T -102.3(10) . . . . ?
B022 B01K B021 B01T 36.4(8) . . . . ?
B024 B01K B021 B01T -63.5(11) . . . . ?
C02E B01K B021 B028 100.4(9) . . . . ?
B022 B01K B021 B028 138.7(9) . . . . ?
B024 B01K B021 B028 38.9(8) . . . . ?
C02E B01K B021 B022 -38.3(8) . . . . ?
B028 B01K B021 B022 -138.7(9) . . . . ?
B024 B01K B021 B022 -99.9(9) . . . . ?
C02E B01K B021 B02I 62.4(11) . . . . ?
B028 B01K B021 B02I -38.0(8) . . . . ?
B022 B01K B021 B02I 100.7(9) . . . . ?
B024 B01K B021 B02I 0.9(11) . . . . ?
B02F B01T B021 B01K 1.0(12) . . . . ?
B02G B01T B021 B01K 65.1(11) . . . . ?
B022 B01T B021 B01K -36.5(9) . . . . ?
B02I B01T B021 B01K 102.5(11) . . . . ?
B02F B01T B021 B028 -62.2(11) . . . . ?
B02G B01T B021 B028 1.9(12) . . . . ?
B022 B01T B021 B028 -99.7(10) . . . . ?
B02I B01T B021 B028 39.3(8) . . . . ?
B02F B01T B021 B022 37.5(8) . . . . ?
B02G B01T B021 B022 101.6(9) . . . . ?
B02I B01T B021 B022 139.0(9) . . . . ?
B02F B01T B021 B02I -101.5(9) . . . . ?
B02G B01T B021 B02I -37.4(8) . . . . ?
B022 B01T B021 B02I -139.0(9) . . . . ?
B021 B01K B022 C02E -135.9(9) . . . . ?
B028 B01K B022 C02E -97.6(9) . . . . ?
B024 B01K B022 C02E -34.8(8) . . . . ?
C02E B01K B022 B02F 36.5(8) . . . . ?
B021 B01K B022 B02F -99.4(9) . . . . ?
B028 B01K B022 B02F -61.0(11) . . . . ?
B024 B01K B022 B02F 1.7(11) . . . . ?
C02E B01K B022 B01T 100.1(9) . . . . ?
B021 B01K B022 B01T -35.9(8) . . . . ?
B028 B01K B022 B01T 2.5(11) . . . . ?
B024 B01K B022 B01T 65.3(10) . . . . ?
C02E B01K B022 B021 135.9(9) . . . . ?
B028 B01K B022 B021 38.4(8) . . . . ?
B024 B01K B022 B021 101.1(10) . . . . ?
B02F B01T B022 C02E -40.5(8) . . . . ?
B021 B01T B022 C02E 97.3(10) . . . . ?
B02G B01T B022 C02E -1.3(12) . . . . ?
B02I B01T B022 C02E 60.5(10) . . . . ?
B02F B01T B022 B01K -102.5(9) . . . . ?
B021 B01T B022 B01K 35.3(8) . . . . ?
B02G B01T B022 B01K -63.3(11) . . . . ?
B02I B01T B022 B01K -1.6(11) . . . . ?
B021 B01T B022 B02F 137.8(10) . . . . ?
B02G B01T B022 B02F 39.2(9) . . . . ?
B02I B01T B022 B02F 101.0(9) . . . . ?
B02F B01T B022 B021 -137.8(10) . . . . ?
B02G B01T B022 B021 -98.6(10) . . . . ?
B02I B01T B022 B021 -36.8(9) . . . . ?
B01K B021 B022 C02E 38.0(8) . . . . ?
B01T B021 B022 C02E -101.7(9) . . . . ?
B028 B021 B022 C02E 1.5(11) . . . . ?
B02I B021 B022 C02E -64.7(11) . . . . ?
B01T B021 B022 B01K -139.7(9) . . . . ?
B028 B021 B022 B01K -36.6(8) . . . . ?
B02I B021 B022 B01K -102.7(11) . . . . ?
B01K B021 B022 B02F 102.1(10) . . . . ?
B01T B021 B022 B02F -37.6(9) . . . . ?
B028 B021 B022 B02F 65.5(11) . . . . ?
B02I B021 B022 B02F -0.7(13) . . . . ?
B01K B021 B022 B01T 139.7(9) . . . . ?
B028 B021 B022 B01T 103.1(10) . . . . ?
B02I B021 B022 B01T 36.9(9) . . . . ?
C027 C01X C023 C019 -2(2) . . . . ?
C01E C019 C023 C01X 1(2) . . . . ?
C02A C00P B024 C02E 105.8(9) . . . . ?
B02G C00P B024 C02E -101.9(9) . . . . ?
B02F C00P B024 C02E -32.7(8) . . . . ?
B02D C00P B024 C02E -139.0(9) . . . . ?
C02A C00P B024 B028 -154.4(9) . . . . ?
B02G C00P B024 B028 -2.1(12) . . . . ?
B02F C00P B024 B028 67.0(11) . . . . ?
B02D C00P B024 B028 -39.3(9) . . . . ?
C02E C00P B024 B028 99.8(10) . . . . ?
C02A C00P B024 B01K 143.6(9) . . . . ?
B02G C00P B024 B01K -64.1(10) . . . . ?
B02F C00P B024 B01K 5.1(11) . . . . ?
B02D C00P B024 B01K -101.2(9) . . . . ?
C02E C00P B024 B01K 37.8(8) . . . . ?
C02A C00P B024 B02D -115.1(9) . . . . ?
B02G C00P B024 B02D 37.2(9) . . . . ?
B02F C00P B024 B02D 106.3(9) . . . . ?
C02E C00P B024 B02D 139.0(9) . . . . ?
B021 B01K B024 C02E 99.2(9) . . . . ?
B028 B01K B024 C02E 139.2(10) . . . . ?
B022 B01K B024 C02E 34.8(8) . . . . ?
C02E B01K B024 B028 -139.2(10) . . . . ?
B021 B01K B024 B028 -40.0(9) . . . . ?
B022 B01K B024 B028 -104.4(10) . . . . ?
C02E B01K B024 C00P -38.9(8) . . . . ?
B021 B01K B024 C00P 60.3(10) . . . . ?
B028 B01K B024 C00P 100.4(9) . . . . ?
B022 B01K B024 C00P -4.0(11) . . . . ?
C02E B01K B024 B02D -100.3(10) . . . . ?
B021 B01K B024 B02D -1.2(11) . . . . ?
B028 B01K B024 B02D 38.9(8) . . . . ?
B022 B01K B024 B02D -65.5(11) . . . . ?
C30 C01B C025 C01F -2(2) . . . . ?
C013 C01F C025 C01B 8(2) . . . . ?
C01L B01P B026 B01R -39.2(7) . . . . ?
B01W B01P B026 B01R -100.4(9) . . . . ?
B01G B01P B026 B01R -135.0(9) . . . . ?
B01R B01P B026 B02C 98.7(9) . . . . ?
C01L B01P B026 B02C 59.4(10) . . . . ?
B01W B01P B026 B02C -1.7(11) . . . . ?
B01G B01P B026 B02C -36.3(8) . . . . ?
B01R B01P B026 B02B 36.6(8) . . . . ?
C01L B01P B026 B02B -2.6(11) . . . . ?
B01W B01P B026 B02B -63.8(10) . . . . ?
B01G B01P B026 B02B -98.4(9) . . . . ?
B01R B01P B026 B01G 135.0(9) . . . . ?
C01L B01P B026 B01G 95.8(9) . . . . ?
B01W B01P B026 B01G 34.6(8) . . . . ?
C00N B01R B026 B01P 101.3(9) . . . . ?
C01L B01R B026 B01P 40.2(8) . . . . ?
B02B B01R B026 B01P 139.1(9) . . . . ?
C00N B01R B026 B02C 0.0(11) . . . . ?
C01L B01R B026 B02C -61.2(10) . . . . ?
B01P B01R B026 B02C -101.4(9) . . . . ?
B02B B01R B026 B02C 37.7(8) . . . . ?
C00N B01R B026 B02B -37.8(8) . . . . ?
C01L B01R B026 B02B -98.9(9) . . . . ?
B01P B01R B026 B02B -139.1(9) . . . . ?
C00N B01R B026 B01G 60.8(10) . . . . ?
C01L B01R B026 B01G -0.3(11) . . . . ?
B01P B01R B026 B01G -40.6(8) . . . . ?
B02B B01R B026 B01G 98.6(9) . . . . ?
B01Y B01G B026 B01P -100.4(9) . . . . ?
B02C B01G B026 B01P -138.4(9) . . . . ?
B01W B01G B026 B01P -35.9(8) . . . . ?
B01Y B01G B026 B01R -61.1(11) . . . . ?
B02C B01G B026 B01R -99.0(9) . . . . ?
B01W B01G B026 B01R 3.5(11) . . . . ?
B01P B01G B026 B01R 39.4(8) . . . . ?
B01Y B01G B026 B02C 37.9(8) . . . . ?
B01W B01G B026 B02C 102.5(9) . . . . ?
B01P B01G B026 B02C 138.4(9) . . . . ?
B01Y B01G B026 B02B 1.8(11) . . . . ?
B02C B01G B026 B02B -36.1(8) . . . . ?
B01W B01G B026 B02B 66.4(10) . . . . ?
B01P B01G B026 B02B 102.3(9) . . . . ?
C023 C01X C027 C012 1(2) . . . . ?
C023 C01X C027 S002 172.6(11) . . . . ?
C01E C012 C027 C01X 1(2) . . . . ?
C01E C012 C027 S002 -171.3(11) . . . . ?
C00Z S002 C027 C01X 32.1(13) . . . . ?
C00Z S002 C027 C012 -155.5(10) . . . . ?
C02E B01K B028 B024 35.6(9) . . . . ?
B021 B01K B028 B024 135.9(10) . . . . ?
B022 B01K B028 B024 97.7(9) . . . . ?
C02E B01K B028 B021 -100.2(9) . . . . ?
B022 B01K B028 B021 -38.1(8) . . . . ?
B024 B01K B028 B021 -135.9(10) . . . . ?
C02E B01K B028 B02D -3.5(12) . . . . ?
B021 B01K B028 B02D 96.7(10) . . . . ?
B022 B01K B028 B02D 58.6(11) . . . . ?
B024 B01K B028 B02D -39.2(9) . . . . ?
C02E B01K B028 B02I -64.5(10) . . . . ?
B021 B01K B028 B02I 35.8(8) . . . . ?
B022 B01K B028 B02I -2.4(11) . . . . ?
B024 B01K B028 B02I -100.1(10) . . . . ?
C02E B024 B028 B01K -35.6(8) . . . . ?
C00P B024 B028 B01K -99.4(10) . . . . ?
B02D B024 B028 B01K -137.3(9) . . . . ?
C02E B024 B028 B021 3.2(13) . . . . ?
C00P B024 B028 B021 -60.7(11) . . . . ?
B01K B024 B028 B021 38.8(9) . . . . ?
B02D B024 B028 B021 -98.5(10) . . . . ?
C02E B024 B028 B02D 101.7(10) . . . . ?
C00P B024 B028 B02D 37.8(8) . . . . ?
B01K B024 B028 B02D 137.3(9) . . . . ?
C02E B024 B028 B02I 65.1(11) . . . . ?
C00P B024 B028 B02I 1.2(11) . . . . ?
B01K B024 B028 B02I 100.6(9) . . . . ?
B02D B024 B028 B02I -36.6(8) . . . . ?
B01T B021 B028 B01K 100.9(9) . . . . ?
B022 B021 B028 B01K 37.1(8) . . . . ?
B02I B021 B028 B01K 139.2(9) . . . . ?
B01K B021 B028 B024 -40.0(9) . . . . ?
B01T B021 B028 B024 60.9(12) . . . . ?
B022 B021 B028 B024 -2.9(13) . . . . ?
B02I B021 B028 B024 99.2(10) . . . . ?
B01K B021 B028 B02D -104.0(9) . . . . ?
B01T B021 B028 B02D -3.1(11) . . . . ?
B022 B021 B028 B02D -67.0(11) . . . . ?
B02I B021 B028 B02D 35.2(8) . . . . ?
B01K B021 B028 B02I -139.2(9) . . . . ?
B01T B021 B028 B02I -38.3(8) . . . . ?
B022 B021 B028 B02I -102.2(9) . . . . ?
C01V C00U C029 C02K 3(2) . . . . ?
C01J C01C C02A C00T 0.3(18) . . . . ?
F00E C01C C02A C00T 177.4(10) . . . . ?
C01J C01C C02A C00P 179.0(11) . . . . ?
F00E C01C C02A C00P -3.9(18) . . . . ?
F00D C00T C02A C01C 179.8(10) . . . . ?
C02J C00T C02A C01C -2.4(16) . . . . ?
F00D C00T C02A C00P 1.1(15) . . . . ?
C02J C00T C02A C00P 178.9(11) . . . . ?
B02G C00P C02A C01C 91.8(14) . . . . ?
B02F C00P C02A C01C 10.4(16) . . . . ?
B02D C00P C02A C01C 167.8(11) . . . . ?
C02E C00P C02A C01C -59.5(13) . . . . ?
B024 C00P C02A C01C -122.8(12) . . . . ?
B02G C00P C02A C00T -89.6(13) . . . . ?
B02F C00P C02A C00T -171.0(9) . . . . ?
B02D C00P C02A C00T -13.7(14) . . . . ?
C02E C00P C02A C00T 119.0(10) . . . . ?
B024 C00P C02A C00T 55.7(12) . . . . ?
C00Q C00N B02B B02C 148.9(10) . . . . ?
C01L C00N B02B B02C -61.9(10) . . . . ?
B01R C00N B02B B02C -101.2(9) . . . . ?
B02H C00N B02B B02C 39.1(8) . . . . ?
B01Z C00N B02B B02C 2.6(11) . . . . ?
C00Q C00N B02B B02H 109.8(10) . . . . ?
C01L C00N B02B B02H -101.0(9) . . . . ?
B01R C00N B02B B02H -140.3(9) . . . . ?
B01Z C00N B02B B02H -36.5(8) . . . . ?
C00Q C00N B02B B026 -147.9(9) . . . . ?
C01L C00N B02B B026 1.3(11) . . . . ?
B01R C00N B02B B026 -38.0(8) . . . . ?
B02H C00N B02B B026 102.3(9) . . . . ?
B01Z C00N B02B B026 65.7(10) . . . . ?
C00Q C00N B02B B01R -109.9(10) . . . . ?
C01L C00N B02B B01R 39.3(7) . . . . ?
B02H C00N B02B B01R 140.3(9) . . . . ?
B01Z C00N B02B B01R 103.8(9) . . . . ?
B01P B026 B02B C00N 0.9(11) . . . . ?
B01R B026 B02B C00N 37.1(7) . . . . ?
B02C B026 B02B C00N -99.5(9) . . . . ?
B01G B026 B02B C00N -63.7(10) . . . . ?
B01P B026 B02B B02C 100.4(9) . . . . ?
B01R B026 B02B B02C 136.6(9) . . . . ?
B01G B026 B02B B02C 35.8(8) . . . . ?
B01P B026 B02B B02H 62.4(10) . . . . ?
B01R B026 B02B B02H 98.5(9) . . . . ?
B02C B026 B02B B02H -38.1(8) . . . . ?
B01G B026 B02B B02H -2.3(11) . . . . ?
B01P B026 B02B B01R -36.2(8) . . . . ?
B02C B026 B02B B01R -136.6(9) . . . . ?
B01G B026 B02B B01R -100.8(9) . . . . ?
C01L B01R B02B C00N -35.8(7) . . . . ?
B01P B01R B02B C00N -99.7(9) . . . . ?
B026 B01R B02B C00N -136.6(9) . . . . ?
C00N B01R B02B B02C 97.7(9) . . . . ?
C01L B01R B02B B02C 61.9(10) . . . . ?
B01P B01R B02B B02C -2.0(11) . . . . ?
B026 B01R B02B B02C -38.9(8) . . . . ?
C00N B01R B02B B02H 34.6(7) . . . . ?
C01L B01R B02B B02H -1.2(10) . . . . ?
B01P B01R B02B B02H -65.1(10) . . . . ?
B026 B01R B02B B02H -102.0(9) . . . . ?
C00N B01R B02B B026 136.6(9) . . . . ?
C01L B01R B02B B026 100.8(8) . . . . ?
B01P B01R B02B B026 36.9(8) . . . . ?
B01W B01G B02C B01Y 37.6(8) . . . . ?
B026 B01G B02C B01Y 138.4(8) . . . . ?
B01P B01G B02C B01Y 101.6(9) . . . . ?
B01Y B01G B02C B02B -100.5(9) . . . . ?
B01W B01G B02C B02B -62.9(11) . . . . ?
B026 B01G B02C B02B 37.9(8) . . . . ?
B01P B01G B02C B02B 1.1(12) . . . . ?
B01Y B01G B02C B02H -36.2(8) . . . . ?
B01W B01G B02C B02H 1.4(12) . . . . ?
B026 B01G B02C B02H 102.2(9) . . . . ?
B01P B01G B02C B02H 65.4(11) . . . . ?
B01Y B01G B02C B026 -138.4(8) . . . . ?
B01W B01G B02C B026 -100.7(9) . . . . ?
B01P B01G B02C B026 -36.8(8) . . . . ?
B02H B01Y B02C B01G -139.2(9) . . . . ?
B01Z B01Y B02C B01G -101.8(9) . . . . ?
B01W B01Y B02C B01G -37.8(8) . . . . ?
B01G B01Y B02C B02B 102.0(10) . . . . ?
B02H B01Y B02C B02B -37.3(9) . . . . ?
B01Z B01Y B02C B02B 0.2(12) . . . . ?
B01W B01Y B02C B02B 64.2(11) . . . . ?
B01G B01Y B02C B02H 139.2(9) . . . . ?
B01Z B01Y B02C B02H 37.4(8) . . . . ?
B01W B01Y B02C B02H 101.5(9) . . . . ?
B01G B01Y B02C B026 37.7(8) . . . . ?
B02H B01Y B02C B026 -101.5(9) . . . . ?
B01Z B01Y B02C B026 -64.1(11) . . . . ?
B01W B01Y B02C B026 -0.1(11) . . . . ?
C00N B02B B02C B01G 61.1(11) . . . . ?
B02H B02B B02C B01G 99.5(10) . . . . ?
B026 B02B B02C B01G -38.1(8) . . . . ?
B01R B02B B02C B01G 0.5(12) . . . . ?
C00N B02B B02C B01Y -1.6(12) . . . . ?
B02H B02B B02C B01Y 36.8(9) . . . . ?
B026 B02B B02C B01Y -100.7(10) . . . . ?
B01R B02B B02C B01Y -62.2(11) . . . . ?
C00N B02B B02C B02H -38.4(8) . . . . ?
B026 B02B B02C B02H -137.5(9) . . . . ?
B01R B02B B02C B02H -99.0(9) . . . . ?
C00N B02B B02C B026 99.1(9) . . . . ?
B02H B02B B02C B026 137.5(9) . . . . ?
B01R B02B B02C B026 38.6(8) . . . . ?
B01P B026 B02C B01G 37.9(8) . . . . ?
B01R B026 B02C B01G 100.0(9) . . . . ?
B02B B026 B02C B01G 138.4(9) . . . . ?
B01P B026 B02C B01Y 1.1(11) . . . . ?
B01R B026 B02C B01Y 63.2(10) . . . . ?
B02B B026 B02C B01Y 101.6(9) . . . . ?
B01G B026 B02C B01Y -36.8(8) . . . . ?
B01P B026 B02C B02B -100.5(9) . . . . ?
B01R B026 B02C B02B -38.4(8) . . . . ?
B01G B026 B02C B02B -138.4(9) . . . . ?
B01P B026 B02C B02H -62.1(11) . . . . ?
B01R B026 B02C B02H 0.0(11) . . . . ?
B02B B026 B02C B02H 38.4(8) . . . . ?
B01G B026 B02C B02H -100.0(10) . . . . ?
C02A C00P B02D B02G -121.2(10) . . . . ?
B02F C00P B02D B02G 37.9(8) . . . . ?
C02E C00P B02D B02G 103.6(8) . . . . ?
B024 C00P B02D B02G 139.4(9) . . . . ?
C02A C00P B02D B02I -159.4(9) . . . . ?
B02G C00P B02D B02I -38.2(8) . . . . ?
B02F C00P B02D B02I -0.3(11) . . . . ?
C02E C00P B02D B02I 65.5(9) . . . . ?
B024 C00P B02D B02I 101.2(9) . . . . ?
C02A C00P B02D B024 99.4(10) . . . . ?
B02G C00P B02D B024 -139.4(9) . . . . ?
B02F C00P B02D B024 -101.5(9) . . . . ?
C02E C00P B02D B024 -35.7(8) . . . . ?
C02A C00P B02D B028 136.2(9) . . . . ?
B02G C00P B02D B028 -102.6(10) . . . . ?
B02F C00P B02D B028 -64.7(10) . . . . ?
C02E C00P B02D B028 1.0(10) . . . . ?
B024 C00P B02D B028 36.8(8) . . . . ?
C02E B024 B02D B02G 1.9(12) . . . . ?
B028 B024 B02D B02G 101.4(10) . . . . ?
C00P B024 B02D B02G -35.1(8) . . . . ?
B01K B024 B02D B02G 63.7(11) . . . . ?
C02E B024 B02D C00P 37.0(8) . . . . ?
B028 B024 B02D C00P 136.5(9) . . . . ?
B01K B024 B02D C00P 98.8(9) . . . . ?
C02E B024 B02D B02I -60.8(11) . . . . ?
B028 B024 B02D B02I 38.7(9) . . . . ?
C00P B024 B02D B02I -97.8(9) . . . . ?
B01K B024 B02D B02I 1.0(11) . . . . ?
C02E B024 B02D B028 -99.6(10) . . . . ?
C00P B024 B02D B028 -136.5(9) . . . . ?
B01K B024 B02D B028 -37.7(8) . . . . ?
B01K B028 B02D B02G -59.0(11) . . . . ?
B024 B028 B02D B02G -98.4(10) . . . . ?
B021 B028 B02D B02G 3.2(11) . . . . ?
B02I B028 B02D B02G 39.0(8) . . . . ?
B01K B028 B02D C00P 1.5(12) . . . . ?
B024 B028 B02D C00P -37.9(8) . . . . ?
B021 B028 B02D C00P 63.7(10) . . . . ?
B02I B028 B02D C00P 99.5(9) . . . . ?
B01K B028 B02D B02I -97.9(10) . . . . ?
B024 B028 B02D B02I -137.4(9) . . . . ?
B021 B028 B02D B02I -35.8(8) . . . . ?
B01K B028 B02D B024 39.4(9) . . . . ?
B021 B028 B02D B024 101.6(9) . . . . ?
B02I B028 B02D B024 137.4(9) . . . . ?
C00Y C01S C02E B022 128.1(11) . . . . ?
C00S C01S C02E B022 -41.8(15) . . . . ?
C00Y C01S C02E B01K 54.4(14) . . . . ?
C00S C01S C02E B01K -115.5(12) . . . . ?
C00Y C01S C02E B024 -22.2(15) . . . . ?
C00S C01S C02E B024 168.0(10) . . . . ?
C00Y C01S C02E C00P -95.8(12) . . . . ?
C00S C01S C02E C00P 94.3(12) . . . . ?
C00Y C01S C02E B02F -162.4(9) . . . . ?
C00S C01S C02E B02F 27.7(14) . . . . ?
B01K B022 C02E C01S -114.5(10) . . . . ?
B02F B022 C02E C01S 105.3(10) . . . . ?
B01T B022 C02E C01S 145.2(9) . . . . ?
B021 B022 C02E C01S -152.3(9) . . . . ?
B02F B022 C02E B01K -140.1(9) . . . . ?
B01T B022 C02E B01K -100.2(9) . . . . ?
B021 B022 C02E B01K -37.8(8) . . . . ?
B01K B022 C02E B024 38.4(9) . . . . ?
B02F B022 C02E B024 -101.8(9) . . . . ?
B01T B022 C02E B024 -61.9(11) . . . . ?
B021 B022 C02E B024 0.6(11) . . . . ?
B01K B022 C02E C00P 104.1(8) . . . . ?
B02F B022 C02E C00P -36.0(7) . . . . ?
B01T B022 C02E C00P 3.9(10) . . . . ?
B021 B022 C02E C00P 66.3(9) . . . . ?
B01K B022 C02E B02F 140.1(9) . . . . ?
B01T B022 C02E B02F 39.9(8) . . . . ?
B021 B022 C02E B02F 102.3(9) . . . . ?
B021 B01K C02E C01S 146.5(10) . . . . ?
B028 B01K C02E C01S -148.7(10) . . . . ?
B022 B01K C02E C01S 107.0(11) . . . . ?
B024 B01K C02E C01S -112.8(11) . . . . ?
B021 B01K C02E B022 39.5(8) . . . . ?
B028 B01K C02E B022 104.3(10) . . . . ?
B024 B01K C02E B022 140.2(9) . . . . ?
B021 B01K C02E B024 -100.6(10) . . . . ?
B028 B01K C02E B024 -35.9(9) . . . . ?
B022 B01K C02E B024 -140.2(9) . . . . ?
B021 B01K C02E C00P -60.5(10) . . . . ?
B028 B01K C02E C00P 4.2(11) . . . . ?
B022 B01K C02E C00P -100.0(8) . . . . ?
B024 B01K C02E C00P 40.1(8) . . . . ?
B021 B01K C02E B02F 2.2(11) . . . . ?
B028 B01K C02E B02F 66.9(10) . . . . ?
B022 B01K C02E B02F -37.3(8) . . . . ?
B024 B01K C02E B02F 102.8(9) . . . . ?
B028 B024 C02E C01S 149.1(10) . . . . ?
C00P B024 C02E C01S -110.2(10) . . . . ?
B01K B024 C02E C01S 113.3(11) . . . . ?
B02D B024 C02E C01S -146.1(9) . . . . ?
B028 B024 C02E B022 -2.4(12) . . . . ?
C00P B024 C02E B022 98.3(9) . . . . ?
B01K B024 C02E B022 -38.2(9) . . . . ?
B02D B024 C02E B022 62.4(11) . . . . ?
B028 B024 C02E B01K 35.8(9) . . . . ?
C00P B024 C02E B01K 136.5(9) . . . . ?
B02D B024 C02E B01K 100.5(10) . . . . ?
B028 B024 C02E C00P -100.7(10) . . . . ?
B01K B024 C02E C00P -136.5(9) . . . . ?
B02D B024 C02E C00P -35.9(8) . . . . ?
B028 B024 C02E B02F -69.0(11) . . . . ?
C00P B024 C02E B02F 31.7(8) . . . . ?
B01K B024 C02E B02F -104.8(9) . . . . ?
B02D B024 C02E B02F -4.3(11) . . . . ?
C02A C00P C02E C01S 11.5(12) . . . . ?
B02G C00P C02E C01S -145.4(9) . . . . ?
B02F C00P C02E C01S -102.6(10) . . . . ?
B02D C00P C02E C01S 150.2(9) . . . . ?
B024 C00P C02E C01S 112.8(11) . . . . ?
C02A C00P C02E B022 151.5(8) . . . . ?
B02G C00P C02E B022 -5.4(10) . . . . ?
B02F C00P C02E B022 37.4(8) . . . . ?
B02D C00P C02E B022 -69.8(9) . . . . ?
B024 C00P C02E B022 -107.3(9) . . . . ?
C02A C00P C02E B01K -142.0(9) . . . . ?
B02G C00P C02E B01K 61.1(10) . . . . ?
B02F C00P C02E B01K 103.9(9) . . . . ?
B02D C00P C02E B01K -3.3(10) . . . . ?
B024 C00P C02E B01K -40.8(8) . . . . ?
C02A C00P C02E B024 -101.2(9) . . . . ?
B02G C00P C02E B024 101.9(9) . . . . ?
B02F C00P C02E B024 144.7(9) . . . . ?
B02D C00P C02E B024 37.5(8) . . . . ?
C02A C00P C02E B02F 114.1(9) . . . . ?
B02G C00P C02E B02F -42.8(8) . . . . ?
B02D C00P C02E B02F -107.2(9) . . . . ?
B024 C00P C02E B02F -144.7(9) . . . . ?
C02A C00P B02F C02E -102.3(10) . . . . ?
B02G C00P B02F C02E 135.0(8) . . . . ?
B02D C00P B02F C02E 98.7(8) . . . . ?
B024 C00P B02F C02E 31.5(8) . . . . ?
C02A C00P B02F B022 -137.8(9) . . . . ?
B02G C00P B02F B022 99.6(9) . . . . ?
B02D C00P B02F B022 63.2(10) . . . . ?
C02E C00P B02F B022 -35.5(7) . . . . ?
B024 C00P B02F B022 -4.0(11) . . . . ?
C02A C00P B02F B01T 159.3(9) . . . . ?
B02G C00P B02F B01T 36.7(8) . . . . ?
B02D C00P B02F B01T 0.3(11) . . . . ?
C02E C00P B02F B01T -98.4(9) . . . . ?
B024 C00P B02F B01T -66.9(10) . . . . ?
C02A C00P B02F B02G 122.7(10) . . . . ?
B02D C00P B02F B02G -36.4(8) . . . . ?
C02E C00P B02F B02G -135.0(8) . . . . ?
B024 C00P B02F B02G -103.5(9) . . . . ?
C01S C02E B02F C00P 111.9(9) . . . . ?
B022 C02E B02F C00P -138.8(8) . . . . ?
B01K C02E B02F C00P -101.0(8) . . . . ?
B024 C02E B02F C00P -32.9(8) . . . . ?
C01S C02E B02F B022 -109.3(10) . . . . ?
B01K C02E B02F B022 37.8(8) . . . . ?
B024 C02E B02F B022 105.9(9) . . . . ?
C00P C02E B02F B022 138.8(8) . . . . ?
C01S C02E B02F B01T -148.7(9) . . . . ?
B022 C02E B02F B01T -39.4(8) . . . . ?
B01K C02E B02F B01T -1.6(11) . . . . ?
B024 C02E B02F B01T 66.5(10) . . . . ?
C00P C02E B02F B01T 99.4(8) . . . . ?
C01S C02E B02F B02G 149.6(9) . . . . ?
B022 C02E B02F B02G -101.1(9) . . . . ?
B01K C02E B02F B02G -63.2(10) . . . . ?
B024 C02E B02F B02G 4.8(11) . . . . ?
C00P C02E B02F B02G 37.7(7) . . . . ?
C02E B022 B02F C00P 36.9(7) . . . . ?
B01K B022 B02F C00P 1.4(11) . . . . ?
B01T B022 B02F C00P -98.1(9) . . . . ?
B021 B022 B02F C00P -60.5(11) . . . . ?
B01K B022 B02F C02E -35.6(8) . . . . ?
B01T B022 B02F C02E -135.0(9) . . . . ?
B021 B022 B02F C02E -97.4(10) . . . . ?
C02E B022 B02F B01T 135.0(9) . . . . ?
B01K B022 B02F B01T 99.4(10) . . . . ?
B021 B022 B02F B01T 37.5(9) . . . . ?
C02E B022 B02F B02G 96.7(9) . . . . ?
B01K B022 B02F B02G 61.1(11) . . . . ?
B01T B022 B02F B02G -38.3(8) . . . . ?
B021 B022 B02F B02G -0.8(12) . . . . ?
B021 B01T B02F C00P 63.3(10) . . . . ?
B02G B01T B02F C00P -35.5(8) . . . . ?
B022 B01T B02F C00P 101.0(9) . . . . ?
B02I B01T B02F C00P -0.2(11) . . . . ?
B021 B01T B02F C02E 0.3(11) . . . . ?
B02G B01T B02F C02E -98.5(9) . . . . ?
B022 B01T B02F C02E 38.0(8) . . . . ?
B02I B01T B02F C02E -63.2(11) . . . . ?
B021 B01T B02F B022 -37.7(9) . . . . ?
B02G B01T B02F B022 -136.5(10) . . . . ?
B02I B01T B02F B022 -101.2(10) . . . . ?
B021 B01T B02F B02G 98.8(10) . . . . ?
B022 B01T B02F B02G 136.5(10) . . . . ?
B02I B01T B02F B02G 35.3(8) . . . . ?
C02A C00P B02G B02D 107.9(11) . . . . ?
B02F C00P B02G B02D -141.3(9) . . . . ?
C02E C00P B02G B02D -99.9(8) . . . . ?
B024 C00P B02G B02D -37.8(8) . . . . ?
C02A C00P B02G B02I 147.8(10) . . . . ?
B02F C00P B02G B02I -101.4(10) . . . . ?
B02D C00P B02G B02I 39.9(9) . . . . ?
C02E C00P B02G B02I -60.0(11) . . . . ?
B024 C00P B02G B02I 2.1(12) . . . . ?
C02A C00P B02G B01T -147.7(10) . . . . ?
B02F C00P B02G B01T -36.9(8) . . . . ?
B02D C00P B02G B01T 104.4(10) . . . . ?
C02E C00P B02G B01T 4.5(11) . . . . ?
B024 C00P B02G B01T 66.6(11) . . . . ?
C02A C00P B02G B02F -110.8(11) . . . . ?
B02D C00P B02G B02F 141.3(9) . . . . ?
C02E C00P B02G B02F 41.4(7) . . . . ?
B024 C00P B02G B02F 103.5(9) . . . . ?
B02I B02D B02G C00P 136.3(9) . . . . ?
B024 B02D B02G C00P 35.9(8) . . . . ?
B028 B02D B02G C00P 96.3(8) . . . . ?
C00P B02D B02G B02I -136.3(9) . . . . ?
B024 B02D B02G B02I -100.4(10) . . . . ?
B028 B02D B02G B02I -40.0(8) . . . . ?
C00P B02D B02G B01T -98.4(9) . . . . ?
B02I B02D B02G B01T 37.9(9) . . . . ?
B024 B02D B02G B01T -62.5(11) . . . . ?
B028 B02D B02G B01T -2.2(11) . . . . ?
C00P B02D B02G B02F -34.7(8) . . . . ?
B02I B02D B02G B02F 101.6(10) . . . . ?
B024 B02D B02G B02F 1.2(12) . . . . ?
B028 B02D B02G B02F 61.5(11) . . . . ?
B02F B01T B02G C00P 36.6(8) . . . . ?
B021 B01T B02G C00P -65.1(10) . . . . ?
B022 B01T B02G C00P -2.0(12) . . . . ?
B02I B01T B02G C00P -103.3(10) . . . . ?
B02F B01T B02G B02D 102.0(9) . . . . ?
B021 B01T B02G B02D 0.2(11) . . . . ?
B022 B01T B02G B02D 63.3(11) . . . . ?
B02I B01T B02G B02D -38.0(9) . . . . ?
B02F B01T B02G B02I 139.9(9) . . . . ?
B021 B01T B02G B02I 38.2(8) . . . . ?
B022 B01T B02G B02I 101.3(10) . . . . ?
B021 B01T B02G B02F -101.8(9) . . . . ?
B022 B01T B02G B02F -38.6(8) . . . . ?
B02I B01T B02G B02F -139.9(9) . . . . ?
C02E B02F B02G C00P -39.5(7) . . . . ?
B022 B02F B02G C00P -99.4(9) . . . . ?
B01T B02F B02G C00P -138.0(9) . . . . ?
C00P B02F B02G B02D 35.9(8) . . . . ?
C02E B02F B02G B02D -3.6(11) . . . . ?
B022 B02F B02G B02D -63.5(11) . . . . ?
B01T B02F B02G B02D -102.1(11) . . . . ?
C00P B02F B02G B02I 101.4(10) . . . . ?
C02E B02F B02G B02I 61.9(11) . . . . ?
B022 B02F B02G B02I 2.0(12) . . . . ?
B01T B02F B02G B02I -36.6(9) . . . . ?
C00P B02F B02G B01T 138.0(9) . . . . ?
C02E B02F B02G B01T 98.5(9) . . . . ?
B022 B02F B02G B01T 38.6(9) . . . . ?
C00Q C00N B02H B01Z 110.5(9) . . . . ?
C01L C00N B02H B01Z -34.7(7) . . . . ?
B01R C00N B02H B01Z -102.2(9) . . . . ?
B02B C00N B02H B01Z -140.7(9) . . . . ?
C00Q C00N B02H B01Y 150.8(9) . . . . ?
C01L C00N B02H B01Y 5.5(11) . . . . ?
B01R C00N B02H B01Y -62.0(11) . . . . ?
B02B C00N B02H B01Y -100.5(10) . . . . ?
B01Z C00N B02H B01Y 40.2(8) . . . . ?
C00Q C00N B02H B02C -147.3(9) . . . . ?
C01L C00N B02H B02C 67.5(10) . . . . ?
B01R C00N B02H B02C 0.0(11) . . . . ?
B02B C00N B02H B02C -38.5(8) . . . . ?
B01Z C00N B02H B02C 102.2(9) . . . . ?
C00Q C00N B02H B02B -108.7(10) . . . . ?
C01L C00N B02H B02B 106.0(8) . . . . ?
B01R C00N B02H B02B 38.5(8) . . . . ?
B01Z C00N B02H B02B 140.7(9) . . . . ?
C01L B01Z B02H C00N 34.2(7) . . . . ?
B01Y B01Z B02H C00N 134.5(9) . . . . ?
B01W B01Z B02H C00N 98.7(9) . . . . ?
C01L B01Z B02H B01Y -100.3(9) . . . . ?
C00N B01Z B02H B01Y -134.5(9) . . . . ?
B01W B01Z B02H B01Y -35.9(8) . . . . ?
C01L B01Z B02H B02C -63.2(10) . . . . ?
C00N B01Z B02H B02C -97.4(9) . . . . ?
B01Y B01Z B02H B02C 37.1(8) . . . . ?
B01W B01Z B02H B02C 1.2(11) . . . . ?
C01L B01Z B02H B02B -0.6(11) . . . . ?
C00N B01Z B02H B02B -34.8(8) . . . . ?
B01Y B01Z B02H B02B 99.7(10) . . . . ?
B01W B01Z B02H B02B 63.8(10) . . . . ?
B01G B01Y B02H C00N 61.0(11) . . . . ?
B02C B01Y B02H C00N 98.0(9) . . . . ?
B01Z B01Y B02H C00N -40.1(8) . . . . ?
B01W B01Y B02H C00N -4.1(11) . . . . ?
B01G B01Y B02H B01Z 101.1(9) . . . . ?
B02C B01Y B02H B01Z 138.1(9) . . . . ?
B01W B01Y B02H B01Z 36.0(8) . . . . ?
B01G B01Y B02H B02C -37.0(8) . . . . ?
B01Z B01Y B02H B02C -138.1(9) . . . . ?
B01W B01Y B02H B02C -102.1(10) . . . . ?
B01G B01Y B02H B02B -0.8(11) . . . . ?
B02C B01Y B02H B02B 36.3(8) . . . . ?
B01Z B01Y B02H B02B -101.9(9) . . . . ?
B01W B01Y B02H B02B -65.9(11) . . . . ?
B01G B02C B02H C00N -64.6(10) . . . . ?
B01Y B02C B02H C00N -100.5(9) . . . . ?
B02B B02C B02H C00N 38.4(8) . . . . ?
B026 B02C B02H C00N 0.0(11) . . . . ?
B01G B02C B02H B01Z -1.6(11) . . . . ?
B01Y B02C B02H B01Z -37.5(8) . . . . ?
B02B B02C B02H B01Z 101.3(10) . . . . ?
B026 B02C B02H B01Z 62.9(11) . . . . ?
B01G B02C B02H B01Y 35.9(8) . . . . ?
B02B B02C B02H B01Y 138.9(9) . . . . ?
B026 B02C B02H B01Y 100.5(10) . . . . ?
B01G B02C B02H B02B -103.0(10) . . . . ?
B01Y B02C B02H B02B -138.9(9) . . . . ?
B026 B02C B02H B02B -38.4(8) . . . . ?
B02C B02B B02H C00N -135.5(9) . . . . ?
B026 B02B B02H C00N -97.2(9) . . . . ?
B01R B02B B02H C00N -34.2(7) . . . . ?
C00N B02B B02H B01Z 35.4(8) . . . . ?
B02C B02B B02H B01Z -100.1(9) . . . . ?
B026 B02B B02H B01Z -61.8(11) . . . . ?
B01R B02B B02H B01Z 1.2(11) . . . . ?
C00N B02B B02H B01Y 99.1(9) . . . . ?
B02C B02B B02H B01Y -36.4(9) . . . . ?
B026 B02B B02H B01Y 1.9(11) . . . . ?
B01R B02B B02H B01Y 64.9(10) . . . . ?
C00N B02B B02H B02C 135.5(9) . . . . ?
B026 B02B B02H B02C 38.3(8) . . . . ?
B01R B02B B02H B02C 101.3(9) . . . . ?
C00P B02G B02I B02D -40.1(8) . . . . ?
B01T B02G B02I B02D -138.8(9) . . . . ?
B02F B02G B02I B02D -102.8(10) . . . . ?
C00P B02G B02I B021 60.3(12) . . . . ?
B02D B02G B02I B021 100.4(10) . . . . ?
B01T B02G B02I B021 -38.3(9) . . . . ?
B02F B02G B02I B021 -2.4(12) . . . . ?
C00P B02G B02I B01T 98.6(9) . . . . ?
B02D B02G B02I B01T 138.8(9) . . . . ?
B02F B02G B02I B01T 35.9(9) . . . . ?
C00P B02G B02I B028 -1.3(12) . . . . ?
B02D B02G B02I B028 38.8(8) . . . . ?
B01T B02G B02I B028 -100.0(10) . . . . ?
B02F B02G B02I B028 -64.0(11) . . . . ?
C00P B02D B02I B02G 37.3(8) . . . . ?
B024 B02D B02I B02G 99.7(9) . . . . ?
B028 B02D B02I B02G 136.3(9) . . . . ?
B02G B02D B02I B021 -100.1(10) . . . . ?
C00P B02D B02I B021 -62.9(10) . . . . ?
B024 B02D B02I B021 -0.5(12) . . . . ?
B028 B02D B02I B021 36.1(8) . . . . ?
B02G B02D B02I B01T -37.1(8) . . . . ?
C00P B02D B02I B01T 0.2(11) . . . . ?
B024 B02D B02I B01T 62.5(11) . . . . ?
B028 B02D B02I B01T 99.1(10) . . . . ?
B02G B02D B02I B028 -136.3(9) . . . . ?
C00P B02D B02I B028 -99.0(8) . . . . ?
B024 B02D B02I B028 -36.6(8) . . . . ?
B01K B021 B02I B02G -62.4(11) . . . . ?
B01T B021 B02I B02G 38.8(9) . . . . ?
B028 B021 B02I B02G -99.1(9) . . . . ?
B022 B021 B02I B02G 1.9(13) . . . . ?
B01K B021 B02I B02D -0.2(12) . . . . ?
B01T B021 B02I B02D 101.0(9) . . . . ?
B028 B021 B02I B02D -36.8(8) . . . . ?
B022 B021 B02I B02D 64.1(12) . . . . ?
B01K B021 B02I B01T -101.2(9) . . . . ?
B028 B021 B02I B01T -137.8(9) . . . . ?
B022 B021 B02I B01T -36.8(9) . . . . ?
B01K B021 B02I B028 36.6(8) . . . . ?
B01T B021 B02I B028 137.8(9) . . . . ?
B022 B021 B02I B028 101.0(10) . . . . ?
B02F B01T B02I B02G -36.4(8) . . . . ?
B021 B01T B02I B02G -136.7(10) . . . . ?
B022 B01T B02I B02G -99.8(9) . . . . ?
B02F B01T B02I B02D 0.0(12) . . . . ?
B021 B01T B02I B02D -100.2(10) . . . . ?
B02G B01T B02I B02D 36.5(9) . . . . ?
B022 B01T B02I B02D -63.4(11) . . . . ?
B02F B01T B02I B021 100.3(10) . . . . ?
B02G B01T B02I B021 136.7(10) . . . . ?
B022 B01T B02I B021 36.9(8) . . . . ?
B02F B01T B02I B028 63.5(11) . . . . ?
B021 B01T B02I B028 -36.7(8) . . . . ?
B02G B01T B02I B028 100.0(9) . . . . ?
B022 B01T B02I B028 0.1(11) . . . . ?
B01K B028 B02I B02G 64.8(11) . . . . ?
B024 B028 B02I B02G 0.0(12) . . . . ?
B021 B028 B02I B02G 100.7(10) . . . . ?
B02D B028 B02I B02G -38.2(8) . . . . ?
B01K B028 B02I B02D 103.0(9) . . . . ?
B024 B028 B02I B02D 38.2(8) . . . . ?
B021 B028 B02I B02D 138.9(9) . . . . ?
B01K B028 B02I B021 -35.8(8) . . . . ?
B024 B028 B02I B021 -100.6(9) . . . . ?
B02D B028 B02I B021 -138.9(9) . . . . ?
B01K B028 B02I B01T 1.4(11) . . . . ?
B024 B028 B02I B01T -63.4(11) . . . . ?
B021 B028 B02I B01T 37.2(8) . . . . ?
B02D B028 B02I B01T -101.7(9) . . . . ?
F00D C00T C02J F00M -2.4(16) . . . . ?
C02A C00T C02J F00M 179.7(10) . . . . ?
F00D C00T C02J C014 -176.3(10) . . . . ?
C02A C00T C02J C014 5.8(18) . . . . ?
C01J C014 C02J F00M 179.6(11) . . . . ?
S004 C014 C02J F00M 6.5(16) . . . . ?
C01J C014 C02J C00T -6.6(17) . . . . ?
S004 C014 C02J C00T -179.7(9) . . . . ?
C01D C020 C02K C029 6(3) . . . . ?
C00U C029 C02K C020 -7(3) . . . . ?
